data_2206428
loop_
_publ_author_name
'Larsen, Finn K.'
'Muryn, Christopher A.'
'Overgaard, Jacob'
'Timco, Grigore A.'
'Winpenny, Richard E. P.'

_publ_section_title
;Diethanolaminium
 <i>cyclo</i>-octa-\m~2~-fluoro-hexadeca-\m~2~-trimethylacetato-\k^32^<i>O</i>:<i>O</i>'-heptachromium(III)nickel(II)
 ethyl acetate 0.5-solvate
;
_journal_coeditor_code HB6196
_journal_issue 8
_journal_name_full 'Acta Crystallographica Section E'
_journal_page_first m1525
_journal_page_last m1527
_journal_paper_doi 10.1107/S1600536805019562
_journal_volume 61
_journal_year 2005
_chemical_formula_iupac '(C4 H12 N O2) [Cr7 Ni F8 (C5 H9 O2)16] , 0.5C4 H8 O2'
_chemical_formula_moiety 'C4 H12 N O2 + , C80 H144 Cr7 Ni F8 O32 - , 0.5C4 H8 O2'
_chemical_formula_sum 'C86 H160 Cr7 F8 N Ni O35'
_chemical_formula_weight 2342.85
_chemical_name_systematic
;
Diethanolaminium
cyclo-octa-\m~2~-fluoro-hexadeca-\m~2~-trimethylacetato-\k^2^O:O'-
heptachromium(III)nickel(II) ethyl acetate 0.5-solvate
;
_space_group_IT_number 14
_symmetry_cell_setting monoclinic
_symmetry_space_group_name_Hall '-P 2ybc'
_symmetry_space_group_name_H-M 'P 1 21/c 1'
_atom_sites_solution_hydrogens geom
_atom_sites_solution_primary direct
_atom_sites_solution_secondary difmap
_audit_creation_method SHELXL97
_cell_angle_alpha 90.00
_cell_angle_beta 110.506(3)
_cell_angle_gamma 90.00
_cell_formula_units_Z 4
_cell_length_a 24.9892(15)
_cell_length_b 16.6220(9)
_cell_length_c 30.8299(19)
_cell_measurement_reflns_used 9946
_cell_measurement_temperature 100(2)
_cell_measurement_theta_max 30.96
_cell_measurement_theta_min 2.19
_cell_volume 11994.4(12)
_computing_cell_refinement 'SAINT-Plus (Bruker, 2004)'
_computing_data_collection 'SMART (Bruker, 2004)'
_computing_data_reduction SAINT-Plus
_computing_molecular_graphics SHELXL97
_computing_publication_material
;
enCIFer (Version 1.1; Allen <i>et al.</i>, 2004) and WinGX (Version
1.70.00;  Farrugia, 1999)
;
_computing_structure_refinement 'SHELXL97 (Sheldrick, 1997)'
_computing_structure_solution 'SHELXS97 (Sheldrick, 1997)'
_diffrn_ambient_temperature 100(2)
_diffrn_detector_area_resol_mean 83.33
_diffrn_measured_fraction_theta_full 0.996
_diffrn_measured_fraction_theta_max 0.996
_diffrn_measurement_device_type 'Bruker X8 APEX-II'
_diffrn_measurement_method '\f and \w'
_diffrn_radiation_monochromator graphite
_diffrn_radiation_type MoK\a
_diffrn_radiation_wavelength 0.71073
_diffrn_reflns_av_R_equivalents 0.0345
_diffrn_reflns_av_sigmaI/netI 0.0281
_diffrn_reflns_limit_h_max 35
_diffrn_reflns_limit_h_min -36
_diffrn_reflns_limit_k_max 24
_diffrn_reflns_limit_k_min -23
_diffrn_reflns_limit_l_max 44
_diffrn_reflns_limit_l_min -44
_diffrn_reflns_number 209153
_diffrn_reflns_theta_full 31.13
_diffrn_reflns_theta_max 31.13
_diffrn_reflns_theta_min 2.45
_diffrn_standards_number 0
_exptl_absorpt_coefficient_mu 0.777
_exptl_absorpt_correction_T_max 0.823
_exptl_absorpt_correction_T_min 0.723
_exptl_absorpt_correction_type multi-scan
_exptl_absorpt_process_details '(SADABS; Sheldrick, 1996)'
_exptl_crystal_colour green
_exptl_crystal_density_diffrn 1.294
_exptl_crystal_density_method 'not measured'
_exptl_crystal_description block
_exptl_crystal_F_000 4908
_exptl_crystal_size_max 0.375
_exptl_crystal_size_mid 0.3
_exptl_crystal_size_min 0.25
_refine_diff_density_max 2.103
_refine_diff_density_min -1.167
_refine_ls_extinction_method none
_refine_ls_goodness_of_fit_ref 1.038
_refine_ls_hydrogen_treatment constr
_refine_ls_matrix_type full
_refine_ls_number_parameters 1066
_refine_ls_number_reflns 38517
_refine_ls_number_restraints 141
_refine_ls_restrained_S_all 1.040
_refine_ls_R_factor_all 0.1209
_refine_ls_R_factor_gt 0.0907
_refine_ls_shift/su_max 0.006
_refine_ls_shift/su_mean 0.000
_refine_ls_structure_factor_coef Fsqd
_refine_ls_weighting_details 'calc w = 1/[\s^2^(Fo^2^)+(0.1134P)^2^+52.1149P] where P = (Fo^2^+2Fc^2^)/3'
_refine_ls_weighting_scheme calc
_refine_ls_wR_factor_gt 0.2378
_refine_ls_wR_factor_ref 0.2577
_reflns_number_gt 28754
_reflns_number_total 38517
_reflns_threshold_expression I>2\s(I)
_cod_data_source_file hb6196.cif
_cod_data_source_block I
_cod_original_sg_symbol_H-M 'P 21/c'
_cod_original_formula_sum 'C86 H160 Cr7 Ni F8 N O35'
_cod_database_code 2206428
_cod_database_fobs_code 2206428

loop_
_symmetry_equiv_pos_as_xyz
'x, y, z'
'-x, y+1/2, -z+1/2'
'-x, -y, -z'
'x, -y-1/2, z-1/2'

loop_
_atom_site_label
_atom_site_fract_x
_atom_site_fract_y
_atom_site_fract_z
_atom_site_U_iso_or_equiv
_atom_site_adp_type
_atom_site_calc_flag
_atom_site_refinement_flags
_atom_site_occupancy
_atom_site_disorder_assembly
_atom_site_disorder_group
_atom_site_type_symbol
Cr1 0.24845(2) 0.30732(3) 0.53149(2) 0.02378(12) Uani d . 1 . . Cr
Cr2 0.17266(3) 0.23451(4) 0.59513(2) 0.02810(13) Uani d . 1 . . Cr
Cr3 0.12131(3) 0.31986(4) 0.67277(2) 0.02856(13) Uani d . 1 . . Cr
Cr4 0.15764(3) 0.48148(4) 0.74459(2) 0.03080(14) Uani d . 1 . . Cr
Cr5 0.22740(2) 0.65434(3) 0.740880(19) 0.02338(12) Uani d . 1 . . Cr
Cr6 0.32644(2) 0.70831(3) 0.694543(19) 0.02222(11) Uani d . 1 . . Cr
Cr7 0.35228(2) 0.64380(4) 0.599364(19) 0.02382(12) Uani d . 1 . . Cr
Cr8 0.33790(2) 0.46585(4) 0.543084(19) 0.02571(12) Uani d . 1 . . Cr
F1 0.19865(10) 0.32329(14) 0.56776(9) 0.0325(5) Uani d . 1 . . F
F2 0.18121(10) 0.30385(14) 0.64808(8) 0.0319(5) Uani d . 1 . . F
F3 0.14510(10) 0.43013(13) 0.68579(8) 0.0302(5) Uani d . 1 . . F
F4 0.21990(10) 0.53930(14) 0.73597(8) 0.0303(5) Uani d . 1 . . F
F5 0.25624(9) 0.65394(13) 0.69092(7) 0.0270(4) Uani d . 1 . . F
F6 0.33767(10) 0.62235(13) 0.65650(7) 0.0283(4) Uani d . 1 . . F
F7 0.30798(10) 0.54933(16) 0.57288(8) 0.0333(5) Uani d . 1 . . F
F8 0.29877(11) 0.38951(15) 0.56946(8) 0.0346(5) Uani d . 1 . . F
O11 0.19584(14) 0.2266(2) 0.49306(11) 0.0409(7) Uani d . 1 . . O
O12 0.16241(13) 0.16393(19) 0.54221(12) 0.0398(7) Uani d . 1 . . O
O13 0.29402(13) 0.22558(19) 0.57568(12) 0.0398(7) Uani d . 1 . . O
O14 0.25123(14) 0.1987(2) 0.62736(12) 0.0426(7) Uani d . 1 . . O
O21 0.14561(14) 0.14517(18) 0.62421(12) 0.0391(7) Uani d . 1 . . O
O22 0.09468(14) 0.20917(18) 0.66065(11) 0.0374(6) Uani d . 1 . . O
O23 0.09225(12) 0.26815(18) 0.56420(10) 0.0323(6) Uani d . 1 . . O
O24 0.06884(12) 0.35197(18) 0.61191(10) 0.0338(6) Uani d . 1 . . O
O31 0.05925(14) 0.3370(2) 0.69615(11) 0.0390(7) Uani d . 1 . . O
O32 0.09342(15) 0.4260(2) 0.75357(11) 0.0423(8) Uani d . 1 . . O
O33 0.17371(15) 0.28622(19) 0.73370(10) 0.0411(7) Uani d . 1 . . O
O34 0.21066(16) 0.3958(2) 0.77585(11) 0.0438(8) Uani d . 1 . . O
O41 0.17130(15) 0.5347(2) 0.80388(10) 0.0419(7) Uani d . 1 . . O
O42 0.19833(12) 0.65794(17) 0.79206(9) 0.0291(5) Uani d . 1 . . O
O43 0.10292(12) 0.56438(18) 0.71131(10) 0.0338(6) Uani d . 1 . . O
O44 0.15052(12) 0.66674(19) 0.69496(10) 0.0329(6) Uani d . 1 . . O
O51 0.23345(12) 0.77042(16) 0.74569(10) 0.0304(5) Uani d . 1 . . O
O52 0.31486(12) 0.79640(16) 0.73316(10) 0.0303(5) Uani d . 1 . . O
O53 0.30420(11) 0.64100(16) 0.78710(9) 0.0261(5) Uani d . 1 . . O
O54 0.36780(12) 0.64591(18) 0.75064(9) 0.0303(5) Uani d . 1 . . O
O61 0.39856(12) 0.75736(18) 0.69798(10) 0.0329(6) Uani d . 1 . . O
O62 0.39842(12) 0.73888(18) 0.62611(10) 0.0315(6) Uani d . 1 . . O
O63 0.28298(12) 0.77293(16) 0.64041(9) 0.0294(5) Uani d . 1 . . O
O64 0.28194(12) 0.70839(19) 0.57637(10) 0.0343(6) Uani d . 1 . . O
O71 0.36455(14) 0.6663(2) 0.54189(10) 0.0378(7) Uani d . 1 . . O
O72 0.37709(13) 0.5440(2) 0.51640(10) 0.0391(7) Uani d . 1 . . O
O73 0.42339(11) 0.58215(19) 0.62410(10) 0.0320(6) Uani d . 1 . . O
O74 0.40570(14) 0.4546(2) 0.60022(12) 0.0456(8) Uani d . 1 . . O
O81 0.36965(12) 0.3782(2) 0.51689(12) 0.0408(7) Uani d . 1 . . O
O82 0.29876(13) 0.2873(2) 0.49591(12) 0.0403(7) Uani d . 1 . . O
O83 0.27102(12) 0.47890(19) 0.48589(9) 0.0333(6) Uani d . 1 . . O
O84 0.20475(12) 0.3890(2) 0.48759(11) 0.0394(7) Uani d . 1 . . O
C11 0.16754(17) 0.1735(3) 0.50323(16) 0.0357(9) Uani d . 1 A . C
C12 0.1376(2) 0.1122(3) 0.46613(18) 0.0533(13) Uani d D 1 . . C
C13 0.1004(4) 0.0577(6) 0.4835(4) 0.066(3) Uiso d PD 0.521(10) A 1 C
H13A 0.0655 0.0864 0.4819 0.098 Uiso calc PR 0.521(10) A 1 H
H13B 0.1215 0.0421 0.5156 0.098 Uiso calc PR 0.521(10) A 1 H
H13C 0.0902 0.0093 0.4641 0.098 Uiso calc PR 0.521(10) A 1 H
C14 0.1866(4) 0.0632(7) 0.4613(4) 0.081(4) Uiso d PD 0.521(10) A 1 C
H14A 0.1712 0.0178 0.4403 0.121 Uiso calc PR 0.521(10) A 1 H
H14B 0.2106 0.0429 0.4918 0.121 Uiso calc PR 0.521(10) A 1 H
H14C 0.2096 0.0973 0.4487 0.121 Uiso calc PR 0.521(10) A 1 H
C15 0.1026(4) 0.1490(7) 0.4203(3) 0.082(4) Uiso d PD 0.521(10) A 1 C
H15A 0.0847 0.1062 0.3981 0.123 Uiso calc PR 0.521(10) A 1 H
H15B 0.1275 0.1812 0.4086 0.123 Uiso calc PR 0.521(10) A 1 H
H15C 0.0730 0.1835 0.4244 0.123 Uiso calc PR 0.521(10) A 1 H
C13B 0.0739(3) 0.1290(9) 0.4534(6) 0.123(8) Uiso d PD 0.479(10) A 2 C
H13D 0.0662 0.1857 0.4446 0.185 Uiso calc PR 0.479(10) A 2 H
H13E 0.0624 0.1174 0.4800 0.185 Uiso calc PR 0.479(10) A 2 H
H13F 0.0522 0.0948 0.4272 0.185 Uiso calc PR 0.479(10) A 2 H
C14B 0.1492(6) 0.0242(4) 0.4788(5) 0.072(4) Uiso d PD 0.479(10) A 2 C
H14D 0.1236 0.0056 0.4946 0.107 Uiso calc PR 0.479(10) A 2 H
H14E 0.1889 0.0176 0.4995 0.107 Uiso calc PR 0.479(10) A 2 H
H14F 0.1426 -0.0076 0.4507 0.107 Uiso calc PR 0.479(10) A 2 H
C15B 0.1543(7) 0.1304(9) 0.4240(4) 0.102(7) Uiso d PD 0.479(10) A 2 C
H15D 0.1312 0.0975 0.3977 0.153 Uiso calc PR 0.479(10) A 2 H
H15E 0.1948 0.1180 0.4312 0.153 Uiso calc PR 0.479(10) A 2 H
H15F 0.1476 0.1875 0.4160 0.153 Uiso calc PR 0.479(10) A 2 H
C16 0.29254(17) 0.1951(2) 0.61281(18) 0.0394(10) Uani d . 1 B . C
C17 0.3461(2) 0.1472(3) 0.6404(2) 0.0670(19) Uani d D 1 . . C
C18 0.3603(5) 0.0895(5) 0.6071(3) 0.063(3) Uiso d PD 0.551(11) B 1 C
H18A 0.3966 0.0623 0.6235 0.095 Uiso calc PR 0.551(11) B 1 H
H18B 0.3637 0.1200 0.5810 0.095 Uiso calc PR 0.551(11) B 1 H
H18C 0.3298 0.0495 0.5956 0.095 Uiso calc PR 0.551(11) B 1 H
C19 0.3948(4) 0.2080(5) 0.6578(3) 0.054(3) Uiso d PD 0.551(11) B 1 C
H19A 0.3881 0.2431 0.6810 0.081 Uiso calc PR 0.551(11) B 1 H
H19B 0.3964 0.2405 0.6318 0.081 Uiso calc PR 0.551(11) B 1 H
H19C 0.4310 0.1793 0.6719 0.081 Uiso calc PR 0.551(11) B 1 H
C20 0.3410(6) 0.1000(6) 0.6806(3) 0.096(5) Uiso d PD 0.551(11) B 1 C
H20A 0.3711 0.0589 0.6902 0.144 Uiso calc PR 0.551(11) B 1 H
H20B 0.3035 0.0739 0.6712 0.144 Uiso calc PR 0.551(11) B 1 H
H20C 0.3452 0.1364 0.7066 0.144 Uiso calc PR 0.551(11) B 1 H
C18A 0.3264(8) 0.0605(5) 0.6293(6) 0.103(7) Uiso d PD 0.449(11) B 2 C
H18D 0.3052 0.0553 0.5960 0.154 Uiso calc PR 0.449(11) B 2 H
H18E 0.3016 0.0456 0.6465 0.154 Uiso calc PR 0.449(11) B 2 H
H18F 0.3598 0.0249 0.6382 0.154 Uiso calc PR 0.449(11) B 2 H
C19A 0.4044(5) 0.1580(13) 0.6362(7) 0.167(14) Uiso d PD 0.449(11) B 2 C
H19D 0.4198 0.2108 0.6484 0.250 Uiso calc PR 0.449(11) B 2 H
H19E 0.4007 0.1544 0.6035 0.250 Uiso calc PR 0.449(11) B 2 H
H19F 0.4302 0.1157 0.6538 0.250 Uiso calc PR 0.449(11) B 2 H
C20A 0.3507(8) 0.1652(11) 0.6903(3) 0.093(6) Uiso d PD 0.449(11) B 2 C
H20D 0.3575 0.2228 0.6965 0.139 Uiso calc PR 0.449(11) B 2 H
H20E 0.3824 0.1344 0.7117 0.139 Uiso calc PR 0.449(11) B 2 H
H20F 0.3149 0.1499 0.6945 0.139 Uiso calc PR 0.449(11) B 2 H
C21 0.11039(19) 0.1471(2) 0.64461(16) 0.0366(9) Uani d . 1 . . C
C22 0.08358(19) 0.0693(2) 0.65217(16) 0.0528(13) Uani d D 1 . . C
C23 0.0950(3) 0.0584(4) 0.70373(15) 0.0746(19) Uiso d D 1 . . C
H23A 0.0792 0.1041 0.7152 0.112 Uiso calc R 1 . . H
H23B 0.1363 0.0554 0.7205 0.112 Uiso calc R 1 . . H
H23C 0.0770 0.0085 0.7086 0.112 Uiso calc R 1 . . H
C24 0.1076(3) -0.0021(4) 0.6344(2) 0.085(2) Uiso d D 1 . . C
H24A 0.0963 -0.0520 0.6457 0.128 Uiso calc R 1 . . H
H24B 0.1494 0.0016 0.6454 0.128 Uiso calc R 1 . . H
H24C 0.0926 -0.0020 0.6004 0.128 Uiso calc R 1 . . H
C25 0.0197(2) 0.0756(5) 0.6265(2) 0.080(2) Uiso d D 1 . . C
H25A 0.0051 0.1244 0.6364 0.121 Uiso calc R 1 . . H
H25B 0.0007 0.0284 0.6334 0.121 Uiso calc R 1 . . H
H25C 0.0121 0.0783 0.5931 0.121 Uiso calc R 1 . . H
C26 0.05805(16) 0.3135(2) 0.57419(13) 0.0296(7) Uani d . 1 . . C
C27 -0.00216(17) 0.3226(3) 0.53950(13) 0.0487(12) Uani d D 1 . . C
C28 -0.0131(3) 0.2666(3) 0.49829(19) 0.0694(17) Uiso d D 1 . . C
H28A -0.0519 0.2751 0.4763 0.104 Uiso calc R 1 . . H
H28B -0.0088 0.2107 0.5090 0.104 Uiso calc R 1 . . H
H28C 0.0145 0.2780 0.4830 0.104 Uiso calc R 1 . . H
C29 -0.0442(3) 0.3027(4) 0.5638(2) 0.084(2) Uiso d D 1 . . C
H29A -0.0414 0.3435 0.5874 0.125 Uiso calc R 1 . . H
H29B -0.0350 0.2498 0.5785 0.125 Uiso calc R 1 . . H
H29C -0.0831 0.3020 0.5411 0.125 Uiso calc R 1 . . H
C30 -0.0104(3) 0.4092(3) 0.5231(2) 0.0745(19) Uiso d D 1 . . C
H30A -0.0066 0.4447 0.5494 0.112 Uiso calc R 1 . . H
H30B -0.0485 0.4157 0.4996 0.112 Uiso calc R 1 . . H
H30C 0.0187 0.4233 0.5098 0.112 Uiso calc R 1 . . H
C31 0.0558(2) 0.3782(3) 0.72922(15) 0.0388(9) Uani d . 1 . . C
C32 0.00116(18) 0.3710(2) 0.73978(12) 0.0472(12) Uani d D 1 . . C
C33 -0.0287(3) 0.2920(3) 0.7217(2) 0.081(2) Uiso d D 1 . . C
H33A -0.0427 0.2923 0.6878 0.122 Uiso calc R 1 . . H
H33B -0.0611 0.2853 0.7324 0.122 Uiso calc R 1 . . H
H33C -0.0018 0.2474 0.7333 0.122 Uiso calc R 1 . . H
C34 0.0144(2) 0.3773(3) 0.79158(12) 0.0459(10) Uiso d D 1 . . C
H34A 0.0385 0.3320 0.8072 0.069 Uiso calc R 1 . . H
H34B -0.0214 0.3762 0.7980 0.069 Uiso calc R 1 . . H
H34C 0.0345 0.4279 0.8030 0.069 Uiso calc R 1 . . H
C35 -0.0368(3) 0.4407(3) 0.71530(19) 0.080(2) Uiso d D 1 . . C
H35A -0.0202 0.4913 0.7303 0.120 Uiso calc R 1 . . H
H35B -0.0749 0.4338 0.7171 0.120 Uiso calc R 1 . . H
H35C -0.0397 0.4418 0.6828 0.120 Uiso calc R 1 . . H
C36 0.2088(2) 0.3221(3) 0.76840(15) 0.0424(10) Uani d . 1 . . C
C37 0.2507(2) 0.2700(3) 0.80539(16) 0.0646(18) Uani d D 1 . . C
C38 0.2276(3) 0.2657(5) 0.8450(3) 0.088(2) Uiso d D 1 . . C
H38A 0.2547 0.2362 0.8710 0.132 Uiso calc R 1 . . H
H38B 0.1908 0.2377 0.8345 0.132 Uiso calc R 1 . . H
H38C 0.2226 0.3202 0.8549 0.132 Uiso calc R 1 . . H
C39 0.2554(4) 0.1856(4) 0.7884(4) 0.135(4) Uiso d D 1 . . C
H39A 0.2670 0.1884 0.7612 0.202 Uiso calc R 1 . . H
H39B 0.2183 0.1586 0.7800 0.202 Uiso calc R 1 . . H
H39C 0.2840 0.1552 0.8130 0.202 Uiso calc R 1 . . H
C40 0.3091(2) 0.3099(4) 0.8224(2) 0.0664(16) Uiso d D 1 . . C
H40A 0.3214 0.3200 0.7960 0.100 Uiso calc R 1 . . H
H40B 0.3366 0.2743 0.8445 0.100 Uiso calc R 1 . . H
H40C 0.3068 0.3609 0.8375 0.100 Uiso calc R 1 . . H
C41 0.18395(18) 0.6070(3) 0.81547(13) 0.0323(8) Uani d . 1 . . C
C42 0.18162(15) 0.6330(2) 0.86237(12) 0.0397(9) Uani d D 1 . . C
C43 0.12469(15) 0.6078(3) 0.86543(17) 0.0459(11) Uiso d D 1 . . C
H43A 0.0938 0.6379 0.8426 0.069 Uiso calc R 1 . . H
H43B 0.1245 0.6192 0.8966 0.069 Uiso calc R 1 . . H
H43C 0.1189 0.5501 0.8591 0.069 Uiso calc R 1 . . H
C44 0.1890(2) 0.7234(2) 0.8690(2) 0.0592(14) Uiso d D 1 . . C
H44A 0.2236 0.7403 0.8635 0.089 Uiso calc R 1 . . H
H44B 0.1924 0.7373 0.9008 0.089 Uiso calc R 1 . . H
H44C 0.1558 0.7508 0.8471 0.089 Uiso calc R 1 . . H
C45 0.23001(17) 0.5899(3) 0.89922(18) 0.0558(13) Uiso d D 1 . . C
H45A 0.2284 0.5323 0.8921 0.084 Uiso calc R 1 . . H
H45B 0.2263 0.5978 0.9295 0.084 Uiso calc R 1 . . H
H45C 0.2667 0.6118 0.8998 0.084 Uiso calc R 1 . . H
C46 0.10582(16) 0.6268(2) 0.68924(13) 0.0291(7) Uani d . 1 . . C
C47 0.05108(16) 0.6549(2) 0.65207(14) 0.0436(11) Uani d D 1 . . C
C48 0.0570(3) 0.7396(3) 0.6360(2) 0.0589(14) Uiso d D 1 . . C
H48A 0.0650 0.7769 0.6621 0.088 Uiso calc R 1 . . H
H48B 0.0214 0.7554 0.6115 0.088 Uiso calc R 1 . . H
H48C 0.0885 0.7413 0.6239 0.088 Uiso calc R 1 . . H
C49 0.0383(4) 0.5965(3) 0.6120(2) 0.092(3) Uiso d D 1 . . C
H49A 0.0696 0.5975 0.5998 0.138 Uiso calc R 1 . . H
H49B 0.0026 0.6122 0.5875 0.138 Uiso calc R 1 . . H
H49C 0.0343 0.5421 0.6227 0.138 Uiso calc R 1 . . H
C50 0.0030(3) 0.6527(4) 0.6716(3) 0.084(2) Uiso d D 1 . . C
H50A -0.0043 0.5969 0.6781 0.126 Uiso calc R 1 . . H
H50B -0.0317 0.6757 0.6489 0.126 Uiso calc R 1 . . H
H50C 0.0140 0.6841 0.7003 0.126 Uiso calc R 1 . . H
C51 0.27450(16) 0.8159(2) 0.74661(12) 0.0271(7) Uani d . 1 . . C
C52 0.27662(17) 0.8975(2) 0.76893(14) 0.0427(10) Uani d D 1 . . C
C53 0.3191(2) 0.8888(4) 0.81820(16) 0.0676(17) Uiso d D 1 . . C
H53A 0.3553 0.8676 0.8173 0.101 Uiso calc R 1 . . H
H53B 0.3037 0.8517 0.8356 0.101 Uiso calc R 1 . . H
H53C 0.3257 0.9415 0.8334 0.101 Uiso calc R 1 . . H
C54 0.21884(17) 0.9206(4) 0.7710(2) 0.0650(16) Uiso d D 1 . . C
H54A 0.2211 0.9745 0.7844 0.097 Uiso calc R 1 . . H
H54B 0.2078 0.8817 0.7903 0.097 Uiso calc R 1 . . H
H54C 0.1903 0.9204 0.7396 0.097 Uiso calc R 1 . . H
C55 0.2975(3) 0.9608(4) 0.7434(2) 0.085(2) Uiso d D 1 . . C
H55A 0.2701 0.9662 0.7118 0.127 Uiso calc R 1 . . H
H55B 0.3347 0.9447 0.7423 0.127 Uiso calc R 1 . . H
H55C 0.3012 1.0124 0.7596 0.127 Uiso calc R 1 . . H
C56 0.35379(15) 0.6328(2) 0.78561(12) 0.0253(6) Uani d . 1 C . C
C57 0.40057(15) 0.6057(2) 0.82961(12) 0.0334(8) Uani d D 1 . . C
C58 0.4001(3) 0.6561(4) 0.8703(2) 0.052(2) Uiso d PD 0.592(9) C 1 C
H58A 0.4278 0.6343 0.8989 0.078 Uiso calc PR 0.592(9) C 1 H
H58B 0.3618 0.6550 0.8723 0.078 Uiso calc PR 0.592(9) C 1 H
H58C 0.4104 0.7117 0.8661 0.078 Uiso calc PR 0.592(9) C 1 H
C59 0.4593(2) 0.6095(5) 0.8252(3) 0.052(2) Uiso d PD 0.592(9) C 1 C
H59A 0.4876 0.5849 0.8525 0.078 Uiso calc PR 0.592(9) C 1 H
H59B 0.4696 0.6657 0.8228 0.078 Uiso calc PR 0.592(9) C 1 H
H59C 0.4585 0.5802 0.7974 0.078 Uiso calc PR 0.592(9) C 1 H
C60 0.3871(4) 0.5184(3) 0.8372(3) 0.063(3) Uiso d PD 0.592(9) C 1 C
H60A 0.3873 0.4858 0.8107 0.094 Uiso calc PR 0.592(9) C 1 H
H60B 0.3493 0.5154 0.8400 0.094 Uiso calc PR 0.592(9) C 1 H
H60C 0.4160 0.4979 0.8656 0.094 Uiso calc PR 0.592(9) C 1 H
C58B 0.4311(6) 0.6858(5) 0.8455(5) 0.072(5) Uiso d PD 0.408(9) C 2 C
H58D 0.4591 0.6799 0.8769 0.108 Uiso calc PR 0.408(9) C 2 H
H58E 0.4030 0.7270 0.8455 0.108 Uiso calc PR 0.408(9) C 2 H
H58F 0.4507 0.7019 0.8244 0.108 Uiso calc PR 0.408(9) C 2 H
C59B 0.4424(5) 0.5456(6) 0.8226(5) 0.074(5) Uiso d PD 0.408(9) C 2 C
H59D 0.4733 0.5359 0.8521 0.111 Uiso calc PR 0.408(9) C 2 H
H59E 0.4584 0.5671 0.8001 0.111 Uiso calc PR 0.408(9) C 2 H
H59F 0.4226 0.4949 0.8109 0.111 Uiso calc PR 0.408(9) C 2 H
C60B 0.3781(6) 0.5752(7) 0.8665(4) 0.066(4) Uiso d PD 0.408(9) C 2 C
H60D 0.3580 0.5242 0.8564 0.099 Uiso calc PR 0.408(9) C 2 H
H60E 0.3517 0.6149 0.8713 0.099 Uiso calc PR 0.408(9) C 2 H
H60F 0.4102 0.5670 0.8956 0.099 Uiso calc PR 0.408(9) C 2 H
C61 0.41897(16) 0.7671(2) 0.66619(14) 0.0285(7) Uani d . 1 . . C
C62 0.47217(16) 0.8189(2) 0.67716(14) 0.0426(10) Uani d D 1 . . C
C63 0.5139(3) 0.7983(4) 0.72488(15) 0.0676(17) Uiso d D 1 . . C
H63A 0.5464 0.8354 0.7330 0.101 Uiso calc R 1 . . H
H63B 0.5276 0.7430 0.7249 0.101 Uiso calc R 1 . . H
H63C 0.4948 0.8031 0.7476 0.101 Uiso calc R 1 . . H
C64 0.5009(3) 0.8091(4) 0.64143(18) 0.0706(18) Uiso d D 1 . . C
H64A 0.4745 0.8262 0.6110 0.106 Uiso calc R 1 . . H
H64B 0.5111 0.7524 0.6400 0.106 Uiso calc R 1 . . H
H64C 0.5355 0.8422 0.6502 0.106 Uiso calc R 1 . . H
C65 0.4514(3) 0.9049(3) 0.6766(2) 0.080(2) Uiso d D 1 . . C
H65A 0.4251 0.9182 0.6454 0.121 Uiso calc R 1 . . H
H65B 0.4842 0.9416 0.6850 0.121 Uiso calc R 1 . . H
H65C 0.4317 0.9104 0.6988 0.121 Uiso calc R 1 . . H
C66 0.26545(16) 0.7626(2) 0.59714(13) 0.0289(7) Uani d . 1 D . C
C67 0.2201(2) 0.8229(3) 0.56924(14) 0.0560(15) Uani d D 1 . . C
C68 0.2415(4) 0.9083(4) 0.5823(3) 0.059(3) Uiso d PD 0.580(13) D 1 C
H68A 0.2117 0.9465 0.5651 0.088 Uiso calc PR 0.580(13) D 1 H
H68B 0.2758 0.9173 0.5745 0.088 Uiso calc PR 0.580(13) D 1 H
H68C 0.2506 0.9162 0.6156 0.088 Uiso calc PR 0.580(13) D 1 H
C69 0.2028(3) 0.8110(5) 0.51746(17) 0.042(2) Uiso d PD 0.580(13) D 1 C
H69A 0.1682 0.8421 0.5016 0.063 Uiso calc PR 0.580(13) D 1 H
H69B 0.1954 0.7538 0.5100 0.063 Uiso calc PR 0.580(13) D 1 H
H69C 0.2337 0.8294 0.5072 0.063 Uiso calc PR 0.580(13) D 1 H
C70 0.1679(3) 0.8096(5) 0.5835(3) 0.055(3) Uiso d PD 0.580(13) D 1 C
H70A 0.1771 0.8256 0.6159 0.082 Uiso calc PR 0.580(13) D 1 H
H70B 0.1573 0.7526 0.5800 0.082 Uiso calc PR 0.580(13) D 1 H
H70C 0.1359 0.8421 0.5638 0.082 Uiso calc PR 0.580(13) D 1 H
C68B 0.2670(8) 0.8720(14) 0.5607(7) 0.143(12) Uiso d PD 0.420(13) D 2 C
H68D 0.2541 0.8892 0.5283 0.215 Uiso calc PR 0.420(13) D 2 H
H68E 0.3015 0.8389 0.5675 0.215 Uiso calc PR 0.420(13) D 2 H
H68F 0.2757 0.9194 0.5809 0.215 Uiso calc PR 0.420(13) D 2 H
C69B 0.1840(7) 0.8778(14) 0.5872(8) 0.179(17) Uiso d PD 0.420(13) D 2 C
H69D 0.2059 0.9262 0.6007 0.269 Uiso calc PR 0.420(13) D 2 H
H69E 0.1734 0.8495 0.6108 0.269 Uiso calc PR 0.420(13) D 2 H
H69F 0.1494 0.8932 0.5615 0.269 Uiso calc PR 0.420(13) D 2 H
C70B 0.1829(6) 0.7846(10) 0.5239(4) 0.075(5) Uiso d PD 0.420(13) D 2 C
H70D 0.1632 0.7377 0.5304 0.112 Uiso calc PR 0.420(13) D 2 H
H70E 0.2070 0.7677 0.5063 0.112 Uiso calc PR 0.420(13) D 2 H
H70F 0.1547 0.8239 0.5057 0.112 Uiso calc PR 0.420(13) D 2 H
C71 0.37694(18) 0.6202(3) 0.51482(14) 0.0374(9) Uani d . 1 . . C
C72 0.38918(17) 0.6637(3) 0.47535(14) 0.0534(14) Uani d D 1 . . C
C73 0.4240(2) 0.7391(3) 0.4936(2) 0.0634(15) Uiso d D 1 . . C
H73A 0.4579 0.7254 0.5204 0.095 Uiso calc R 1 . . H
H73B 0.4007 0.7782 0.5029 0.095 Uiso calc R 1 . . H
H73C 0.4360 0.7625 0.4692 0.095 Uiso calc R 1 . . H
C74 0.4206(3) 0.6089(4) 0.4532(2) 0.078(2) Uiso d D 1 . . C
H74A 0.4316 0.6393 0.4304 0.117 Uiso calc R 1 . . H
H74B 0.3957 0.5642 0.4378 0.117 Uiso calc R 1 . . H
H74C 0.4550 0.5878 0.4771 0.117 Uiso calc R 1 . . H
C75 0.33163(19) 0.6872(4) 0.4398(2) 0.082(2) Uiso d D 1 . . C
H75A 0.3106 0.7202 0.4547 0.123 Uiso calc R 1 . . H
H75B 0.3096 0.6385 0.4270 0.123 Uiso calc R 1 . . H
H75C 0.3377 0.7179 0.4148 0.123 Uiso calc R 1 . . H
C76 0.43675(16) 0.5094(3) 0.62478(13) 0.0305(7) Uani d . 1 . . C
C77 0.49638(15) 0.4863(2) 0.65641(14) 0.0440(11) Uani d D 1 . . C
C78 0.5379(3) 0.5254(3) 0.6368(2) 0.0737(18) Uiso d D 1 . . C
H78A 0.5354 0.4987 0.6079 0.111 Uiso calc R 1 . . H
H78B 0.5769 0.5204 0.6592 0.111 Uiso calc R 1 . . H
H78C 0.5282 0.5825 0.6308 0.111 Uiso calc R 1 . . H
C79 0.5057(3) 0.5193(3) 0.70440(18) 0.077(2) Uiso d D 1 . . C
H79A 0.5044 0.5782 0.7032 0.116 Uiso calc R 1 . . H
H79B 0.5430 0.5017 0.7258 0.116 Uiso calc R 1 . . H
H79C 0.4756 0.4992 0.7152 0.116 Uiso calc R 1 . . H
C80 0.5051(2) 0.3958(2) 0.65897(18) 0.0494(11) Uiso d D 1 . . C
H80A 0.4737 0.3700 0.6658 0.074 Uiso calc R 1 . . H
H80B 0.5414 0.3829 0.6835 0.074 Uiso calc R 1 . . H
H80C 0.5058 0.3760 0.6292 0.074 Uiso calc R 1 . . H
C81 0.34801(17) 0.3118(3) 0.49980(14) 0.0352(8) Uani d . 1 . . C
C82 0.38529(15) 0.2574(2) 0.48293(12) 0.0435(10) Uani d D 1 . . C
C83 0.43838(18) 0.2379(3) 0.52423(13) 0.0500(12) Uiso d D 1 . . C
H83A 0.4280 0.2036 0.5459 0.075 Uiso calc R 1 . . H
H83B 0.4555 0.2879 0.5398 0.075 Uiso calc R 1 . . H
H83C 0.4659 0.2095 0.5137 0.075 Uiso calc R 1 . . H
C84 0.3536(2) 0.1807(3) 0.46268(18) 0.0604(14) Uiso d D 1 . . C
H84A 0.3745 0.1517 0.4459 0.091 Uiso calc R 1 . . H
H84B 0.3152 0.1940 0.4413 0.091 Uiso calc R 1 . . H
H84C 0.3507 0.1467 0.4877 0.091 Uiso calc R 1 . . H
C85 0.4017(2) 0.3020(3) 0.44652(15) 0.0542(13) Uiso d D 1 . . C
H85A 0.4259 0.3481 0.4608 0.081 Uiso calc R 1 . . H
H85B 0.3671 0.3210 0.4220 0.081 Uiso calc R 1 . . H
H85C 0.4228 0.2657 0.4332 0.081 Uiso calc R 1 . . H
C86 0.22150(16) 0.4486(2) 0.47059(13) 0.0289(7) Uani d . 1 E . C
C87 0.17905(17) 0.4863(3) 0.42719(14) 0.0443(10) Uani d D 1 . . C
C88 0.1795(4) 0.5767(3) 0.4357(3) 0.056(3) Uiso d PD 0.565(12) E 1 C
H88A 0.1744 0.5868 0.4653 0.085 Uiso calc PR 0.565(12) E 1 H
H88B 0.1483 0.6021 0.4106 0.085 Uiso calc PR 0.565(12) E 1 H
H88C 0.2161 0.5993 0.4365 0.085 Uiso calc PR 0.565(12) E 1 H
C89 0.1189(3) 0.4543(5) 0.4144(4) 0.062(3) Uiso d PD 0.565(12) E 1 C
H89A 0.1045 0.4656 0.4395 0.094 Uiso calc PR 0.565(12) E 1 H
H89B 0.1190 0.3960 0.4095 0.094 Uiso calc PR 0.565(12) E 1 H
H89C 0.0943 0.4803 0.3859 0.094 Uiso calc PR 0.565(12) E 1 H
C90 0.2020(5) 0.4703(6) 0.3884(3) 0.080(4) Uiso d PD 0.565(12) E 1 C
H90A 0.2395 0.4956 0.3959 0.120 Uiso calc PR 0.565(12) E 1 H
H90B 0.1756 0.4928 0.3594 0.120 Uiso calc PR 0.565(12) E 1 H
H90C 0.2055 0.4121 0.3849 0.120 Uiso calc PR 0.565(12) E 1 H
C88B 0.1932(7) 0.5660(5) 0.4096(6) 0.098(7) Uiso d PD 0.435(12) E 2 C
H88D 0.2199 0.5568 0.3932 0.147 Uiso calc PR 0.435(12) E 2 H
H88E 0.2107 0.6022 0.4358 0.147 Uiso calc PR 0.435(12) E 2 H
H88F 0.1581 0.5903 0.3883 0.147 Uiso calc PR 0.435(12) E 2 H
C89B 0.1226(4) 0.4946(8) 0.4356(5) 0.067(4) Uiso d PD 0.435(12) E 2 C
H89D 0.0936 0.5174 0.4080 0.100 Uiso calc PR 0.435(12) E 2 H
H89E 0.1279 0.5303 0.4621 0.100 Uiso calc PR 0.435(12) E 2 H
H89F 0.1101 0.4416 0.4421 0.100 Uiso calc PR 0.435(12) E 2 H
C90B 0.1717(6) 0.4219(7) 0.3903(4) 0.078(5) Uiso d PD 0.435(12) E 2 C
H90D 0.1496 0.3769 0.3958 0.118 Uiso calc PR 0.435(12) E 2 H
H90E 0.2094 0.4026 0.3917 0.118 Uiso calc PR 0.435(12) E 2 H
H90F 0.1515 0.4449 0.3596 0.118 Uiso calc PR 0.435(12) E 2 H
O2A 0.1362(4) 0.4768(6) 0.5417(3) 0.0651(13) Uiso d PD 0.444(5) F 1 O
C2A 0.1719(8) 0.5362(8) 0.5625(5) 0.0533(15) Uiso d PD 0.444(5) F 1 C
H2A1 0.1520 0.5878 0.5623 0.064 Uiso calc PR 0.444(5) F 1 H
H2A2 0.2030 0.5437 0.5500 0.064 Uiso calc PR 0.444(5) F 1 H
C1A 0.1938(6) 0.4922(9) 0.6139(4) 0.0521(18) Uiso d PD 0.444(5) F 1 C
H1A1 0.1872 0.5288 0.6369 0.063 Uiso calc PR 0.444(5) F 1 H
H1A2 0.1712 0.4427 0.6125 0.063 Uiso calc PR 0.444(5) F 1 H
N1 0.2508(5) 0.4727(8) 0.6282(4) 0.0456(17) Uiso d P 0.444(5) F 1 N
H1A 0.2686 0.5186 0.6236 0.055 Uiso calc PR 0.444(5) F 1 H
H1B 0.2536 0.4360 0.6068 0.055 Uiso calc PR 0.444(5) F 1 H
C1B 0.2863(6) 0.4428(12) 0.6711(6) 0.0521(18) Uiso d PD 0.444(5) F 1 C
H1B1 0.2708 0.3881 0.6719 0.063 Uiso calc PR 0.444(5) F 1 H
H1B2 0.2746 0.4745 0.6935 0.063 Uiso calc PR 0.444(5) F 1 H
C2B 0.3455(6) 0.4325(7) 0.6943(4) 0.0533(15) Uiso d PD 0.444(5) F 1 C
H2B1 0.3658 0.4843 0.6963 0.064 Uiso calc PR 0.444(5) F 1 H
H2B2 0.3533 0.4118 0.7260 0.064 Uiso calc PR 0.444(5) F 1 H
O2B 0.3624(4) 0.3796(6) 0.6693(4) 0.0651(13) Uiso d PD 0.444(5) F 1 O
O2C 0.3036(8) 0.3207(10) 0.7024(6) 0.0651(13) Uiso d PD 0.251(4) G 2 O
C2C 0.3205(10) 0.3816(12) 0.6822(8) 0.0533(15) Uiso d PD 0.251(4) G 2 C
H2C1 0.3223 0.3656 0.6517 0.064 Uiso calc PR 0.251(4) G 2 H
H2C2 0.3583 0.4025 0.7020 0.064 Uiso calc PR 0.251(4) G 2 H
C1C 0.2744(12) 0.4412(13) 0.6770(15) 0.0521(18) Uiso d PD 0.251(4) G 2 C
H1C1 0.2916 0.4945 0.6879 0.063 Uiso calc PR 0.251(4) G 2 H
H1C2 0.2520 0.4248 0.6964 0.063 Uiso calc PR 0.251(4) G 2 H
N1C 0.2365(8) 0.4472(12) 0.6285(6) 0.0456(17) Uiso d P 0.251(4) G 2 N
H1C3 0.2589 0.4387 0.6108 0.055 Uiso calc PR 0.251(4) G 2 H
H1C4 0.2118 0.4042 0.6232 0.055 Uiso calc PR 0.251(4) G 2 H
C1D 0.2050(13) 0.5106(14) 0.6111(10) 0.0521(18) Uiso d PD 0.251(4) G 2 C
H1D1 0.2204 0.5254 0.5866 0.063 Uiso calc PR 0.251(4) G 2 H
H1D2 0.2226 0.5500 0.6362 0.063 Uiso calc PR 0.251(4) G 2 H
C2D 0.1492(10) 0.5433(9) 0.5920(8) 0.0533(15) Uiso d PD 0.251(4) G 2 C
H2D1 0.1324 0.5321 0.5584 0.064 Uiso calc PR 0.251(4) G 2 H
H2D2 0.1238 0.5210 0.6075 0.064 Uiso calc PR 0.251(4) G 2 H
O2D 0.1574(8) 0.6220(9) 0.6000(7) 0.0651(13) Uiso d PD 0.251(4) G 2 O
O2E 0.3730(6) 0.4797(9) 0.7166(5) 0.0651(13) Uiso d PD 0.302(5) H 3 O
C2E 0.3278(7) 0.4363(11) 0.7159(7) 0.0533(15) Uiso d PD 0.302(5) H 3 C
H2E1 0.3203 0.4453 0.7450 0.064 Uiso calc PR 0.302(5) H 3 H
H2E2 0.3363 0.3784 0.7141 0.064 Uiso calc PR 0.302(5) H 3 H
C1E 0.2824(8) 0.4551(15) 0.6808(12) 0.0521(18) Uiso d PD 0.302(5) H 3 C
H1E1 0.2674 0.4004 0.6708 0.063 Uiso calc PR 0.302(5) H 3 H
H1E2 0.2580 0.4754 0.6977 0.063 Uiso calc PR 0.302(5) H 3 H
N1E 0.2587(7) 0.4936(10) 0.6413(6) 0.0456(17) Uiso d P 0.302(5) H 3 N
H1E3 0.2662 0.4616 0.6198 0.055 Uiso calc PR 0.302(5) H 3 H
H1E4 0.2810 0.5387 0.6441 0.055 Uiso calc PR 0.302(5) H 3 H
C1F 0.1998(12) 0.5223(13) 0.6177(7) 0.0521(18) Uiso d PD 0.302(5) H 3 C
H1F1 0.1752 0.4896 0.6300 0.063 Uiso calc PR 0.302(5) H 3 H
H1F2 0.1985 0.5780 0.6288 0.063 Uiso calc PR 0.302(5) H 3 H
C2F 0.1720(13) 0.5244(10) 0.5688(8) 0.0533(15) Uiso d PD 0.302(5) H 3 C
H2F1 0.1876 0.4829 0.5534 0.064 Uiso calc PR 0.302(5) H 3 H
H2F2 0.1303 0.5163 0.5600 0.064 Uiso calc PR 0.302(5) H 3 H
O2F 0.1839(7) 0.5984(8) 0.5579(5) 0.0651(13) Uiso d PD 0.302(5) H 3 O
O99 0.4693(4) 0.5143(7) 0.9913(4) 0.164(4) Uiso d D 1 . . O
C99 0.4441(9) 0.5166(7) 1.0299(7) 0.181(7) Uiso d D 1 . . C
O98 0.4767(11) 0.4978(13) 1.0601(10) 0.192(10) Uiso d PD 0.50 . . O
C98 0.3844(10) 0.5449(15) 1.0045(9) 0.129(8) Uiso d PD 0.50 . . C
H98A 0.3660 0.5091 0.9782 0.194 Uiso calc PR 0.50 . . H
H98B 0.3854 0.5998 0.9932 0.194 Uiso calc PR 0.50 . . H
H98C 0.3627 0.5443 1.0255 0.194 Uiso calc PR 0.50 . . H

loop_
_atom_site_aniso_label
_atom_site_aniso_U_11
_atom_site_aniso_U_22
_atom_site_aniso_U_33
_atom_site_aniso_U_12
_atom_site_aniso_U_13
_atom_site_aniso_U_23
Cr1 0.0180(2) 0.0254(3) 0.0247(3) 0.00061(19) 0.00350(19) -0.0014(2)
Cr2 0.0238(3) 0.0240(3) 0.0340(3) -0.0023(2) 0.0072(2) 0.0009(2)
Cr3 0.0337(3) 0.0261(3) 0.0229(3) -0.0072(2) 0.0061(2) -0.0003(2)
Cr4 0.0382(3) 0.0297(3) 0.0224(3) -0.0123(2) 0.0080(2) -0.0024(2)
Cr5 0.0227(2) 0.0247(3) 0.0194(2) -0.00281(19) 0.00320(19) 0.00213(19)
Cr6 0.0235(2) 0.0214(2) 0.0192(2) -0.00308(19) 0.00432(19) 0.00107(18)
Cr7 0.0211(2) 0.0301(3) 0.0197(2) -0.0060(2) 0.00641(19) 0.0007(2)
Cr8 0.0200(2) 0.0357(3) 0.0199(2) -0.0056(2) 0.00509(19) -0.0050(2)
F1 0.0266(10) 0.0292(11) 0.0396(13) -0.0005(9) 0.0090(9) 0.0003(9)
F2 0.0301(11) 0.0327(11) 0.0278(11) -0.0046(9) 0.0039(9) 0.0011(9)
F3 0.0387(12) 0.0251(10) 0.0237(10) -0.0068(9) 0.0072(9) -0.0003(8)
F4 0.0339(11) 0.0281(11) 0.0251(10) -0.0056(9) 0.0055(9) 0.0013(8)
F5 0.0266(10) 0.0293(10) 0.0215(9) -0.0049(8) 0.0039(8) 0.0025(8)
F6 0.0332(11) 0.0287(10) 0.0232(10) -0.0046(9) 0.0099(8) 0.0026(8)
F7 0.0298(11) 0.0448(13) 0.0250(10) -0.0113(10) 0.0093(9) -0.0041(9)
F8 0.0388(13) 0.0334(12) 0.0257(11) -0.0041(10) 0.0037(9) -0.0006(9)
O11 0.0400(16) 0.0384(16) 0.0396(16) -0.0095(13) 0.0080(13) -0.0114(13)
O12 0.0341(15) 0.0307(14) 0.0542(19) -0.0060(12) 0.0149(14) -0.0086(13)
O13 0.0276(14) 0.0365(15) 0.0490(18) 0.0057(11) 0.0056(13) 0.0100(13)
O14 0.0369(16) 0.0389(17) 0.0452(18) 0.0025(13) 0.0059(14) 0.0119(14)
O21 0.0398(16) 0.0281(14) 0.0512(19) -0.0024(12) 0.0184(14) 0.0049(13)
O22 0.0458(17) 0.0290(14) 0.0391(16) -0.0100(12) 0.0170(13) -0.0015(12)
O23 0.0269(13) 0.0353(14) 0.0330(14) -0.0033(11) 0.0084(11) -0.0051(11)
O24 0.0310(14) 0.0352(14) 0.0298(14) 0.0022(11) 0.0040(11) -0.0052(11)
O31 0.0446(17) 0.0399(16) 0.0356(15) -0.0147(13) 0.0178(13) -0.0095(12)
O32 0.0535(19) 0.0455(18) 0.0318(15) -0.0232(15) 0.0199(14) -0.0101(13)
O33 0.0556(19) 0.0310(14) 0.0274(14) -0.0081(13) 0.0031(13) 0.0060(11)
O34 0.057(2) 0.0355(16) 0.0273(14) -0.0120(14) 0.0002(13) 0.0053(12)
O41 0.058(2) 0.0424(17) 0.0265(14) -0.0203(15) 0.0162(14) -0.0070(12)
O42 0.0320(13) 0.0316(13) 0.0240(12) -0.0042(10) 0.0099(10) -0.0009(10)
O43 0.0296(13) 0.0365(15) 0.0343(14) -0.0055(11) 0.0096(11) -0.0053(12)
O44 0.0260(13) 0.0401(15) 0.0268(13) -0.0020(11) 0.0018(10) 0.0059(11)
O51 0.0307(13) 0.0234(12) 0.0339(14) -0.0001(10) 0.0073(11) 0.0024(10)
O52 0.0312(13) 0.0257(12) 0.0318(13) -0.0043(10) 0.0083(11) -0.0027(10)
O53 0.0237(11) 0.0307(13) 0.0204(11) -0.0023(9) 0.0032(9) 0.0018(9)
O54 0.0298(13) 0.0378(14) 0.0208(11) 0.0038(11) 0.0058(10) 0.0034(10)
O61 0.0297(13) 0.0359(14) 0.0299(13) -0.0078(11) 0.0065(11) -0.0013(11)
O62 0.0281(13) 0.0339(14) 0.0308(13) -0.0096(11) 0.0083(11) 0.0022(11)
O63 0.0301(13) 0.0271(12) 0.0272(12) -0.0004(10) 0.0056(10) 0.0061(10)
O64 0.0304(14) 0.0440(16) 0.0237(12) -0.0013(12) 0.0036(11) 0.0030(11)
O71 0.0395(16) 0.0469(17) 0.0304(14) -0.0072(13) 0.0164(12) 0.0059(12)
O72 0.0303(14) 0.060(2) 0.0301(14) -0.0110(13) 0.0147(12) -0.0077(13)
O73 0.0218(12) 0.0435(16) 0.0286(13) -0.0050(11) 0.0060(10) -0.0013(11)
O74 0.0350(16) 0.0436(18) 0.0416(17) -0.0045(13) -0.0073(13) -0.0041(14)
O81 0.0248(13) 0.0529(19) 0.0423(17) -0.0023(12) 0.0090(12) -0.0165(14)
O82 0.0274(14) 0.0489(18) 0.0422(17) -0.0003(12) 0.0091(12) -0.0115(14)
O83 0.0321(14) 0.0429(16) 0.0231(12) -0.0047(12) 0.0076(11) -0.0022(11)
O84 0.0227(13) 0.0508(18) 0.0375(16) -0.0020(12) 0.0016(11) 0.0089(13)
C11 0.0240(17) 0.0305(18) 0.044(2) 0.0014(14) 0.0014(16) -0.0079(16)
C12 0.046(3) 0.041(3) 0.069(4) -0.008(2) 0.016(2) -0.026(2)
C16 0.0255(17) 0.0224(17) 0.061(3) 0.0016(13) 0.0029(18) 0.0101(17)
C17 0.045(3) 0.049(3) 0.090(5) 0.017(2) 0.002(3) 0.036(3)
C21 0.039(2) 0.0261(17) 0.042(2) -0.0062(15) 0.0112(18) 0.0054(15)
C22 0.065(3) 0.028(2) 0.076(4) -0.012(2) 0.037(3) -0.002(2)
C26 0.0280(17) 0.0311(18) 0.0261(16) -0.0017(14) 0.0049(14) 0.0001(13)
C27 0.036(2) 0.062(3) 0.035(2) 0.012(2) -0.0039(18) -0.014(2)
C31 0.048(2) 0.040(2) 0.0307(19) -0.0153(19) 0.0169(18) -0.0042(16)
C32 0.057(3) 0.056(3) 0.038(2) -0.023(2) 0.029(2) -0.012(2)
C36 0.057(3) 0.036(2) 0.0241(18) -0.0062(19) 0.0021(18) 0.0082(15)
C37 0.079(4) 0.045(3) 0.043(3) -0.003(3) -0.012(3) 0.014(2)
C41 0.0334(19) 0.039(2) 0.0219(16) -0.0104(15) 0.0061(14) -0.0023(14)
C42 0.054(3) 0.039(2) 0.0268(18) -0.0122(19) 0.0151(18) -0.0052(16)
C46 0.0245(16) 0.0366(19) 0.0244(16) -0.0004(14) 0.0063(13) -0.0091(14)
C47 0.0261(19) 0.048(3) 0.046(2) 0.0070(17) -0.0007(17) -0.011(2)
C51 0.0306(17) 0.0242(15) 0.0230(15) -0.0002(13) 0.0049(13) 0.0017(12)
C52 0.049(3) 0.030(2) 0.051(3) -0.0029(18) 0.021(2) -0.0084(18)
C56 0.0275(16) 0.0227(15) 0.0204(14) -0.0010(12) 0.0017(12) -0.0005(11)
C57 0.0284(17) 0.041(2) 0.0244(17) 0.0059(15) 0.0017(14) 0.0084(15)
C61 0.0260(16) 0.0231(15) 0.0336(18) -0.0057(12) 0.0069(14) 0.0023(13)
C62 0.035(2) 0.038(2) 0.051(3) -0.0161(18) 0.0104(19) -0.0024(19)
C66 0.0251(16) 0.0284(17) 0.0301(17) -0.0042(13) 0.0056(13) 0.0072(13)
C67 0.063(3) 0.039(2) 0.042(3) 0.003(2) -0.012(2) 0.012(2)
C71 0.0283(18) 0.058(3) 0.0250(17) -0.0134(18) 0.0087(14) 0.0006(17)
C72 0.050(3) 0.083(4) 0.033(2) -0.025(3) 0.021(2) 0.002(2)
C76 0.0231(16) 0.041(2) 0.0253(16) -0.0029(14) 0.0056(13) 0.0001(14)
C77 0.0220(17) 0.049(3) 0.050(3) -0.0013(17) -0.0003(17) -0.001(2)
C81 0.0274(18) 0.045(2) 0.0302(18) 0.0038(16) 0.0069(15) -0.0043(16)
C82 0.034(2) 0.056(3) 0.041(2) 0.0109(19) 0.0133(18) -0.009(2)
C86 0.0248(16) 0.0371(19) 0.0230(15) 0.0017(14) 0.0063(13) -0.0026(14)
C87 0.039(2) 0.051(3) 0.035(2) 0.0108(19) 0.0019(18) 0.0066(19)

loop_
_atom_type_symbol
_atom_type_description
_atom_type_scat_dispersion_real
_atom_type_scat_dispersion_imag
_atom_type_scat_source
C C 0.0033 0.0016 'International Tables Vol C Tables 4.2.6.8 and 6.1.1.4'
H H 0.0000 0.0000 'International Tables Vol C Tables 4.2.6.8 and 6.1.1.4'
N N 0.0061 0.0033 'International Tables Vol C Tables 4.2.6.8 and 6.1.1.4'
O O 0.0106 0.0060 'International Tables Vol C Tables 4.2.6.8 and 6.1.1.4'
F F 0.0171 0.0103 'International Tables Vol C Tables 4.2.6.8 and 6.1.1.4'
Cr Cr 0.3209 0.6236 'International Tables Vol C Tables 4.2.6.8 and 6.1.1.4'

loop_
_geom_angle_atom_site_label_1
_geom_angle_atom_site_label_2
_geom_angle_atom_site_label_3
_geom_angle_site_symmetry_1
_geom_angle
F8 Cr1 O84 . 90.89(12)
F8 Cr1 O11 . 178.32(13)
O84 Cr1 O11 . 87.90(14)
F8 Cr1 F1 . 88.13(11)
O84 Cr1 F1 . 89.34(12)
O11 Cr1 F1 . 90.69(13)
F8 Cr1 O82 . 92.85(12)
O84 Cr1 O82 . 92.44(15)
O11 Cr1 O82 . 88.37(14)
F1 Cr1 O82 . 177.95(13)
F8 Cr1 O13 . 88.46(12)
O84 Cr1 O13 . 178.86(14)
O11 Cr1 O13 . 92.77(14)
F1 Cr1 O13 . 91.57(13)
O82 Cr1 O13 . 86.67(15)
F1 Cr2 F2 . 87.65(11)
F1 Cr2 O12 . 93.44(13)
F2 Cr2 O12 . 178.61(12)
F1 Cr2 O14 . 91.33(12)
F2 Cr2 O14 . 87.62(13)
O12 Cr2 O14 . 93.21(15)
F1 Cr2 O21 . 178.68(13)
F2 Cr2 O21 . 91.09(12)
O12 Cr2 O21 . 87.81(14)
O14 Cr2 O21 . 89.02(14)
F1 Cr2 O23 . 90.78(11)
F2 Cr2 O23 . 91.81(11)
O12 Cr2 O23 . 87.31(13)
O14 Cr2 O23 . 177.78(14)
O21 Cr2 O23 . 88.85(13)
F2 Cr3 F3 . 89.30(10)
F2 Cr3 O31 . 178.45(13)
F3 Cr3 O31 . 90.64(12)
F2 Cr3 O22 . 93.12(12)
F3 Cr3 O22 . 177.58(13)
O31 Cr3 O22 . 86.94(14)
F2 Cr3 O24 . 90.64(12)
F3 Cr3 O24 . 89.68(11)
O31 Cr3 O24 . 87.81(14)
O22 Cr3 O24 . 90.26(13)
F2 Cr3 O33 . 89.34(13)
F3 Cr3 O33 . 91.03(11)
O31 Cr3 O33 . 92.21(15)
O22 Cr3 O33 . 89.03(13)
O24 Cr3 O33 . 179.29(14)
F4 Cr4 F3 . 87.95(10)
F4 Cr4 O41 . 91.05(12)
F3 Cr4 O41 . 178.99(13)
F4 Cr4 O32 . 178.23(14)
F3 Cr4 O32 . 93.05(12)
O41 Cr4 O32 . 87.95(13)
F4 Cr4 O34 . 89.47(13)
F3 Cr4 O34 . 90.00(12)
O41 Cr4 O34 . 90.15(15)
O32 Cr4 O34 . 91.99(16)
F4 Cr4 O43 . 91.49(11)
F3 Cr4 O43 . 88.01(11)
O41 Cr4 O43 . 91.86(14)
O32 Cr4 O43 . 87.08(15)
O34 Cr4 O43 . 177.75(13)
F5 Cr5 F4 . 89.26(10)
F5 Cr5 O51 . 91.36(11)
F4 Cr5 O51 . 178.91(12)
F5 Cr5 O42 . 178.42(11)
F4 Cr5 O42 . 92.32(11)
O51 Cr5 O42 . 87.07(12)
F5 Cr5 O44 . 88.23(11)
F4 Cr5 O44 . 90.22(12)
O51 Cr5 O44 . 88.91(12)
O42 Cr5 O44 . 91.86(12)
F5 Cr5 O53 . 92.05(10)
F4 Cr5 O53 . 89.34(11)
O51 Cr5 O53 . 91.53(12)
O42 Cr5 O53 . 87.87(11)
O44 Cr5 O53 . 179.47(13)
F6 Cr6 F5 . 86.63(10)
F6 Cr6 O61 . 90.81(11)
F5 Cr6 O61 . 177.00(12)
F6 Cr6 O63 . 92.48(11)
F5 Cr6 O63 . 89.21(10)
O61 Cr6 O63 . 92.47(12)
F6 Cr6 O54 . 90.03(11)
F5 Cr6 O54 . 89.48(11)
O61 Cr6 O54 . 88.95(12)
O63 Cr6 O54 . 177.09(13)
F6 Cr6 O52 . 179.75(13)
F5 Cr6 O52 . 93.41(11)
O61 Cr6 O52 . 89.15(12)
O63 Cr6 O52 . 87.28(12)
O54 Cr6 O52 . 90.21(12)
F7 Cr7 O71 . 91.22(12)
F7 Cr7 F6 . 88.42(10)
O71 Cr7 F6 . 178.33(12)
F7 Cr7 O73 . 92.68(12)
O71 Cr7 O73 . 92.56(13)
F6 Cr7 O73 . 89.08(11)
F7 Cr7 O62 . 179.01(12)
O71 Cr7 O62 . 88.31(13)
F6 Cr7 O62 . 92.07(11)
O73 Cr7 O62 . 86.46(12)
F7 Cr7 O64 . 89.08(12)
O71 Cr7 O64 . 88.42(13)
F6 Cr7 O64 . 89.94(11)
O73 Cr7 O64 . 177.96(13)
O62 Cr7 O64 . 91.79(13)
F8 Cr8 F7 . 86.30(10)
F8 Cr8 O81 . 91.31(13)
F7 Cr8 O81 . 176.36(13)
F8 Cr8 O83 . 93.02(11)
F7 Cr8 O83 . 89.89(11)
O81 Cr8 O83 . 92.97(13)
F8 Cr8 O72 . 179.48(13)
F7 Cr8 O72 . 93.22(12)
O81 Cr8 O72 . 89.18(15)
O83 Cr8 O72 . 86.77(13)
F8 Cr8 O74 . 88.01(13)
F7 Cr8 O74 . 89.88(13)
O81 Cr8 O74 . 87.29(14)
O83 Cr8 O74 . 178.93(15)
O72 Cr8 O74 . 92.20(14)
Cr2 F1 Cr1 . 121.73(12)
Cr3 F2 Cr2 . 122.83(12)
Cr3 F3 Cr4 . 123.65(12)
Cr5 F4 Cr4 . 123.17(13)
Cr5 F5 Cr6 . 122.62(11)
Cr6 F6 Cr7 . 121.72(11)
Cr7 F7 Cr8 . 121.34(12)
Cr1 F8 Cr8 . 121.33(12)
C11 O11 Cr1 . 131.0(3)
C11 O12 Cr2 . 133.8(3)
C16 O13 Cr1 . 135.0(3)
C16 O14 Cr2 . 129.3(3)
C21 O21 Cr2 . 128.6(3)
C21 O22 Cr3 . 135.5(3)
C26 O23 Cr2 . 135.6(3)
C26 O24 Cr3 . 126.8(3)
C31 O31 Cr3 . 132.1(3)
C31 O32 Cr4 . 133.8(3)
C36 O33 Cr3 . 135.0(3)
C36 O34 Cr4 . 130.6(3)
C41 O41 Cr4 . 129.9(3)
C41 O42 Cr5 . 135.4(3)
C46 O43 Cr4 . 134.6(3)
C46 O44 Cr5 . 130.1(3)
C51 O51 Cr5 . 129.6(3)
C51 O52 Cr6 . 133.9(3)
C56 O53 Cr5 . 135.1(2)
C56 O54 Cr6 . 128.5(2)
C61 O61 Cr6 . 129.0(3)
C61 O62 Cr7 . 134.0(3)
C66 O63 Cr6 . 135.1(3)
C66 O64 Cr7 . 128.3(3)
C71 O71 Cr7 . 130.3(3)
C71 O72 Cr8 . 132.8(3)
C76 O73 Cr7 . 135.3(3)
C76 O74 Cr8 . 128.3(3)
C81 O81 Cr8 . 130.2(3)
C81 O82 Cr1 . 133.3(3)
C86 O83 Cr8 . 134.6(3)
C86 O84 Cr1 . 130.3(3)
O11 C11 O12 . 126.0(4)
O11 C11 C12 . 117.5(4)
O12 C11 C12 . 116.4(4)
C15 C12 C14B . 129.1(8)
C15 C12 C11 . 113.9(6)
C14B C12 C11 . 117.0(7)
C15 C12 C14 . 110.4(3)
C14B C12 C14 . 54.6(6)
C11 C12 C14 . 103.4(6)
C15 C12 C13 . 110.3(3)
C14B C12 C13 . 54.6(6)
C11 C12 C13 . 109.6(6)
C14 C12 C13 . 109.1(3)
C15 C12 C13B . 58.3(7)
C14B C12 C13B . 109.4(3)
C11 C12 C13B . 105.4(8)
C14 C12 C13B . 151.2(8)
C13 C12 C13B . 59.3(6)
C15 C12 C15B . 50.4(7)
C14B C12 C15B . 109.1(3)
C11 C12 C15B . 107.3(8)
C14 C12 C15B . 63.5(6)
C13 C12 C15B . 143.0(8)
C13B C12 C15B . 108.4(3)
C12 C13 H13A . 109.5
C12 C13 H13B . 109.5
H13A C13 H13B . 109.5
C12 C13 H13C . 109.5
H13A C13 H13C . 109.5
H13B C13 H13C . 109.5
C12 C14 H14A . 109.5
C12 C14 H14B . 109.5
H14A C14 H14B . 109.5
C12 C14 H14C . 109.5
H14A C14 H14C . 109.5
H14B C14 H14C . 109.5
C12 C15 H15A . 109.5
C12 C15 H15B . 109.5
H15A C15 H15B . 109.5
C12 C15 H15C . 109.5
H15A C15 H15C . 109.5
H15B C15 H15C . 109.5
C12 C13B H13D . 109.5
C12 C13B H13E . 109.5
H13D C13B H13E . 109.5
C12 C13B H13F . 109.5
H13D C13B H13F . 109.5
H13E C13B H13F . 109.5
C12 C14B H14D . 109.5
C12 C14B H14E . 109.5
H14D C14B H14E . 109.5
C12 C14B H14F . 109.5
H14D C14B H14F . 109.5
H14E C14B H14F . 109.5
C12 C15B H15D . 109.5
C12 C15B H15E . 109.5
H15D C15B H15E . 109.5
C12 C15B H15F . 109.5
H15D C15B H15F . 109.5
H15E C15B H15F . 109.5
O14 C16 O13 . 126.1(4)
O14 C16 C17 . 119.4(4)
O13 C16 C17 . 114.4(4)
C20 C17 C19A . 119.4(11)
C20 C17 C18A . 65.1(7)
C19A C17 C18A . 109.6(3)
C20 C17 C19 . 109.9(3)
C19A C17 C19 . 44.1(7)
C18A C17 C19 . 149.4(9)
C20 C17 C20A . 43.5(7)
C19A C17 C20A . 109.1(3)
C18A C17 C20A . 108.4(3)
C19 C17 C20A . 75.4(7)
C20 C17 C18 . 109.3(3)
C19A C17 C18 . 64.0(7)
C18A C17 C18 . 52.4(7)
C19 C17 C18 . 107.8(3)
C20A C17 C18 . 147.2(8)
C20 C17 C16 . 114.7(7)
C19A C17 C16 . 124.6(10)
C18A C17 C16 . 102.5(8)
C19 C17 C16 . 106.5(5)
C20A C17 C16 . 101.5(8)
C18 C17 C16 . 108.4(6)
C17 C18 H18A . 109.5
C17 C18 H18B . 109.5
H18A C18 H18B . 109.5
C17 C18 H18C . 109.5
H18A C18 H18C . 109.5
H18B C18 H18C . 109.5
C17 C19 H19A . 109.5
C17 C19 H19B . 109.5
H19A C19 H19B . 109.5
C17 C19 H19C . 109.5
H19A C19 H19C . 109.5
H19B C19 H19C . 109.5
C17 C20 H20A . 109.5
C17 C20 H20B . 109.5
H20A C20 H20B . 109.5
C17 C20 H20C . 109.5
H20A C20 H20C . 109.5
H20B C20 H20C . 109.5
C17 C18A H18D . 109.5
C17 C18A H18E . 109.5
H18D C18A H18E . 109.5
C17 C18A H18F . 109.5
H18D C18A H18F . 109.5
H18E C18A H18F . 109.5
C17 C19A H19D . 109.5
C17 C19A H19E . 109.5
H19D C19A H19E . 109.5
C17 C19A H19F . 109.5
H19D C19A H19F . 109.5
H19E C19A H19F . 109.5
C17 C20A H20D . 109.5
C17 C20A H20E . 109.5
H20D C20A H20E . 109.5
C17 C20A H20F . 109.5
H20D C20A H20F . 109.5
H20E C20A H20F . 109.5
O21 C21 O22 . 126.0(4)
O21 C21 C22 . 119.0(4)
O22 C21 C22 . 115.0(4)
C21 C22 C25 . 107.6(4)
C21 C22 C24 . 111.1(4)
C25 C22 C24 . 110.0(3)
C21 C22 C23 . 109.4(4)
C25 C22 C23 . 109.4(3)
C24 C22 C23 . 109.3(3)
C22 C23 H23A . 109.5
C22 C23 H23B . 109.5
H23A C23 H23B . 109.5
C22 C23 H23C . 109.5
H23A C23 H23C . 109.5
H23B C23 H23C . 109.5
C22 C24 H24A . 109.5
C22 C24 H24B . 109.5
H24A C24 H24B . 109.5
C22 C24 H24C . 109.5
H24A C24 H24C . 109.5
H24B C24 H24C . 109.5
C22 C25 H25A . 109.5
C22 C25 H25B . 109.5
H25A C25 H25B . 109.5
C22 C25 H25C . 109.5
H25A C25 H25C . 109.5
H25B C25 H25C . 109.5
O23 C26 O24 . 125.6(4)
O23 C26 C27 . 118.6(3)
O24 C26 C27 . 115.8(3)
C30 C27 C26 . 108.3(4)
C30 C27 C28 . 109.8(3)
C26 C27 C28 . 111.8(4)
C30 C27 C29 . 109.5(3)
C26 C27 C29 . 108.4(4)
C28 C27 C29 . 109.0(3)
C27 C28 H28A . 109.5
C27 C28 H28B . 109.5
H28A C28 H28B . 109.5
C27 C28 H28C . 109.5
H28A C28 H28C . 109.5
H28B C28 H28C . 109.5
C27 C29 H29A . 109.5
C27 C29 H29B . 109.5
H29A C29 H29B . 109.5
C27 C29 H29C . 109.5
H29A C29 H29C . 109.5
H29B C29 H29C . 109.5
C27 C30 H30A . 109.5
C27 C30 H30B . 109.5
H30A C30 H30B . 109.5
C27 C30 H30C . 109.5
H30A C30 H30C . 109.5
H30B C30 H30C . 109.5
O31 C31 O32 . 125.4(4)
O31 C31 C32 . 117.0(4)
O32 C31 C32 . 117.6(4)
C31 C32 C33 . 110.8(4)
C31 C32 C34 . 109.9(4)
C33 C32 C34 . 110.2(2)
C31 C32 C35 . 106.5(4)
C33 C32 C35 . 109.6(3)
C34 C32 C35 . 109.7(3)
C32 C33 H33A . 109.5
C32 C33 H33B . 109.5
H33A C33 H33B . 109.5
C32 C33 H33C . 109.5
H33A C33 H33C . 109.5
H33B C33 H33C . 109.5
C32 C34 H34A . 109.5
C32 C34 H34B . 109.5
H34A C34 H34B . 109.5
C32 C34 H34C . 109.5
H34A C34 H34C . 109.5
H34B C34 H34C . 109.5
C32 C35 H35A . 109.5
C32 C35 H35B . 109.5
H35A C35 H35B . 109.5
C32 C35 H35C . 109.5
H35A C35 H35C . 109.5
H35B C35 H35C . 109.5
O34 C36 O33 . 126.1(4)
O34 C36 C37 . 116.8(4)
O33 C36 C37 . 117.1(4)
C39 C37 C40 . 109.9(3)
C39 C37 C36 . 112.6(6)
C40 C37 C36 . 109.7(4)
C39 C37 C38 . 109.3(3)
C40 C37 C38 . 109.4(3)
C36 C37 C38 . 105.9(5)
C37 C38 H38A . 109.5
C37 C38 H38B . 109.5
H38A C38 H38B . 109.5
C37 C38 H38C . 109.5
H38A C38 H38C . 109.5
H38B C38 H38C . 109.5
C37 C39 H39A . 109.5
C37 C39 H39B . 109.5
H39A C39 H39B . 109.5
C37 C39 H39C . 109.5
H39A C39 H39C . 109.5
H39B C39 H39C . 109.5
C37 C40 H40A . 109.5
C37 C40 H40B . 109.5
H40A C40 H40B . 109.5
C37 C40 H40C . 109.5
H40A C40 H40C . 109.5
H40B C40 H40C . 109.5
O42 C41 O41 . 125.3(4)
O42 C41 C42 . 118.1(3)
O41 C41 C42 . 116.6(3)
C43 C42 C45 . 110.0(2)
C43 C42 C44 . 109.6(2)
C45 C42 C44 . 109.7(2)
C43 C42 C41 . 109.2(3)
C45 C42 C41 . 106.9(4)
C44 C42 C41 . 111.4(4)
C42 C43 H43A . 109.5
C42 C43 H43B . 109.5
H43A C43 H43B . 109.5
C42 C43 H43C . 109.5
H43A C43 H43C . 109.5
H43B C43 H43C . 109.5
C42 C44 H44A . 109.5
C42 C44 H44B . 109.5
H44A C44 H44B . 109.5
C42 C44 H44C . 109.5
H44A C44 H44C . 109.5
H44B C44 H44C . 109.5
C42 C45 H45A . 109.5
C42 C45 H45B . 109.5
H45A C45 H45B . 109.5
C42 C45 H45C . 109.5
H45A C45 H45C . 109.5
H45B C45 H45C . 109.5
O43 C46 O44 . 125.2(4)
O43 C46 C47 . 117.1(3)
O44 C46 C47 . 117.7(4)
C49 C47 C48 . 110.2(3)
C49 C47 C46 . 107.2(4)
C48 C47 C46 . 111.5(4)
C49 C47 C50 . 109.7(3)
C48 C47 C50 . 109.4(2)
C46 C47 C50 . 108.8(4)
C47 C48 H48A . 109.5
C47 C48 H48B . 109.5
H48A C48 H48B . 109.5
C47 C48 H48C . 109.5
H48A C48 H48C . 109.5
H48B C48 H48C . 109.5
C47 C49 H49A . 109.5
C47 C49 H49B . 109.5
H49A C49 H49B . 109.5
C47 C49 H49C . 109.5
H49A C49 H49C . 109.5
H49B C49 H49C . 109.5
C47 C50 H50A . 109.5
C47 C50 H50B . 109.5
H50A C50 H50B . 109.5
C47 C50 H50C . 109.5
H50A C50 H50C . 109.5
H50B C50 H50C . 109.5
O52 C51 O51 . 125.1(3)
O52 C51 C52 . 118.4(3)
O51 C51 C52 . 116.4(3)
C55 C52 C51 . 110.5(4)
C55 C52 C54 . 110.7(3)
C51 C52 C54 . 111.3(4)
C55 C52 C53 . 109.7(3)
C51 C52 C53 . 105.6(4)
C54 C52 C53 . 108.9(2)
C52 C53 H53A . 109.5
C52 C53 H53B . 109.5
H53A C53 H53B . 109.5
C52 C53 H53C . 109.5
H53A C53 H53C . 109.5
H53B C53 H53C . 109.5
C52 C54 H54A . 109.5
C52 C54 H54B . 109.5
H54A C54 H54B . 109.5
C52 C54 H54C . 109.5
H54A C54 H54C . 109.5
H54B C54 H54C . 109.5
C52 C55 H55A . 109.5
C52 C55 H55B . 109.5
H55A C55 H55B . 109.5
C52 C55 H55C . 109.5
H55A C55 H55C . 109.5
H55B C55 H55C . 109.5
O54 C56 O53 . 125.5(3)
O54 C56 C57 . 117.2(3)
O53 C56 C57 . 117.3(3)
C58 C57 C59B . 133.7(7)
C58 C57 C56 . 110.4(4)
C59B C57 C56 . 115.0(6)
C58 C57 C60B . 56.7(5)
C59B C57 C60B . 110.0(3)
C56 C57 C60B . 113.4(6)
C58 C57 C59 . 109.9(3)
C59B C57 C59 . 43.9(5)
C56 C57 C59 . 111.9(4)
C60B C57 C59 . 134.5(7)
C58 C57 C60 . 109.5(3)
C59B C57 C60 . 66.1(5)
C56 C57 C60 . 106.1(5)
C60B C57 C60 . 53.9(5)
C59 C57 C60 . 108.9(3)
C58 C57 C58B . 53.0(5)
C59B C57 C58B . 109.2(3)
C56 C57 C58B . 99.7(6)
C60B C57 C58B . 108.9(3)
C59 C57 C58B . 66.7(5)
C60 C57 C58B . 153.2(7)
C57 C58 H58A . 109.5
C57 C58 H58B . 109.5
H58A C58 H58B . 109.5
C57 C58 H58C . 109.5
H58A C58 H58C . 109.5
H58B C58 H58C . 109.5
C57 C59 H59A . 109.5
C57 C59 H59B . 109.5
H59A C59 H59B . 109.5
C57 C59 H59C . 109.5
H59A C59 H59C . 109.5
H59B C59 H59C . 109.5
C57 C60 H60A . 109.5
C57 C60 H60B . 109.5
H60A C60 H60B . 109.5
C57 C60 H60C . 109.5
H60A C60 H60C . 109.5
H60B C60 H60C . 109.5
C57 C58B H58D . 109.5
C57 C58B H58E . 109.5
H58D C58B H58E . 109.5
C57 C58B H58F . 109.5
H58D C58B H58F . 109.5
H58E C58B H58F . 109.5
C57 C59B H59D . 109.5
C57 C59B H59E . 109.5
H59D C59B H59E . 109.5
C57 C59B H59F . 109.5
H59D C59B H59F . 109.5
H59E C59B H59F . 109.5
C57 C60B H60D . 109.5
C57 C60B H60E . 109.5
H60D C60B H60E . 109.5
C57 C60B H60F . 109.5
H60D C60B H60F . 109.5
H60E C60B H60F . 109.5
O62 C61 O61 . 125.5(3)
O62 C61 C62 . 117.2(3)
O61 C61 C62 . 117.3(3)
C63 C62 C65 . 109.9(3)
C63 C62 C64 . 109.9(2)
C65 C62 C64 . 109.8(3)
C63 C62 C61 . 109.8(4)
C65 C62 C61 . 105.3(4)
C64 C62 C61 . 112.1(4)
C62 C63 H63A . 109.5
C62 C63 H63B . 109.5
H63A C63 H63B . 109.5
C62 C63 H63C . 109.5
H63A C63 H63C . 109.5
H63B C63 H63C . 109.5
C62 C64 H64A . 109.5
C62 C64 H64B . 109.5
H64A C64 H64B . 109.5
C62 C64 H64C . 109.5
H64A C64 H64C . 109.5
H64B C64 H64C . 109.5
C62 C65 H65A . 109.5
C62 C65 H65B . 109.5
H65A C65 H65B . 109.5
C62 C65 H65C . 109.5
H65A C65 H65C . 109.5
H65B C65 H65C . 109.5
O64 C66 O63 . 125.6(4)
O64 C66 C67 . 119.6(4)
O63 C66 C67 . 114.8(4)
C69 C67 C69B . 118.4(9)
C69 C67 C68 . 110.1(3)
C69B C67 C68 . 62.6(9)
C69 C67 C70B . 28.2(7)
C69B C67 C70B . 109.7(3)
C68 C67 C70B . 132.7(8)
C69 C67 C68B . 80.8(7)
C69B C67 C68B . 109.4(3)
C68 C67 C68B . 47.6(9)
C70B C67 C68B . 108.9(3)
C69 C67 C70 . 109.1(3)
C69B C67 C70 . 46.2(10)
C68 C67 C70 . 108.3(3)
C70B C67 C70 . 84.1(7)
C68B C67 C70 . 155.5(10)
C69 C67 C66 . 112.8(5)
C69B C67 C66 . 127.4(10)
C68 C67 C66 . 109.9(5)
C70B C67 C66 . 109.6(7)
C68B C67 C66 . 89.1(11)
C70 C67 C66 . 106.3(5)
C67 C68 H68A . 109.5
C67 C68 H68B . 109.5
H68A C68 H68B . 109.5
C67 C68 H68C . 109.5
H68A C68 H68C . 109.5
H68B C68 H68C . 109.5
C67 C69 H69A . 109.5
C67 C69 H69B . 109.5
H69A C69 H69B . 109.5
C67 C69 H69C . 109.5
H69A C69 H69C . 109.5
H69B C69 H69C . 109.5
C67 C70 H70A . 109.5
C67 C70 H70B . 109.5
H70A C70 H70B . 109.5
C67 C70 H70C . 109.5
H70A C70 H70C . 109.5
H70B C70 H70C . 109.5
C67 C68B H68D . 109.5
C67 C68B H68E . 109.5
H68D C68B H68E . 109.5
C67 C68B H68F . 109.5
H68D C68B H68F . 109.5
H68E C68B H68F . 109.5
C67 C69B H69D . 109.5
C67 C69B H69E . 109.5
H69D C69B H69E . 109.5
C67 C69B H69F . 109.5
H69D C69B H69F . 109.5
H69E C69B H69F . 109.5
C67 C70B H70D . 109.5
C67 C70B H70E . 109.5
H70D C70B H70E . 109.5
C67 C70B H70F . 109.5
H70D C70B H70F . 109.5
H70E C70B H70F . 109.5
O71 C71 O72 . 125.9(4)
O71 C71 C72 . 113.9(4)
O72 C71 C72 . 120.2(4)
C74 C72 C73 . 110.1(3)
C74 C72 C75 . 109.8(3)
C73 C72 C75 . 109.2(3)
C74 C72 C71 . 110.7(5)
C73 C72 C71 . 110.1(4)
C75 C72 C71 . 106.9(4)
C72 C73 H73A . 109.5
C72 C73 H73B . 109.5
H73A C73 H73B . 109.5
C72 C73 H73C . 109.5
H73A C73 H73C . 109.5
H73B C73 H73C . 109.5
C72 C74 H74A . 109.5
C72 C74 H74B . 109.5
H74A C74 H74B . 109.5
C72 C74 H74C . 109.5
H74A C74 H74C . 109.5
H74B C74 H74C . 109.5
C72 C75 H75A . 109.5
C72 C75 H75B . 109.5
H75A C75 H75B . 109.5
C72 C75 H75C . 109.5
H75A C75 H75C . 109.5
H75B C75 H75C . 109.5
O73 C76 O74 . 125.6(4)
O73 C76 C77 . 116.9(3)
O74 C76 C77 . 117.4(4)
C78 C77 C79 . 109.9(2)
C78 C77 C80 . 109.9(2)
C79 C77 C80 . 109.7(2)
C78 C77 C76 . 106.8(4)
C79 C77 C76 . 108.4(4)
C80 C77 C76 . 112.1(3)
C77 C78 H78A . 109.5
C77 C78 H78B . 109.5
H78A C78 H78B . 109.5
C77 C78 H78C . 109.5
H78A C78 H78C . 109.5
H78B C78 H78C . 109.5
C77 C79 H79A . 109.5
C77 C79 H79B . 109.5
H79A C79 H79B . 109.5
C77 C79 H79C . 109.5
H79A C79 H79C . 109.5
H79B C79 H79C . 109.5
C77 C80 H80A . 109.5
C77 C80 H80B . 109.5
H80A C80 H80B . 109.5
C77 C80 H80C . 109.5
H80A C80 H80C . 109.5
H80B C80 H80C . 109.5
O81 C81 O82 . 125.7(4)
O81 C81 C82 . 116.2(4)
O82 C81 C82 . 118.1(4)
C84 C82 C81 . 110.4(4)
C84 C82 C83 . 110.0(2)
C81 C82 C83 . 107.6(3)
C84 C82 C85 . 110.1(2)
C81 C82 C85 . 108.7(4)
C83 C82 C85 . 110.0(2)
C82 C83 H83A . 109.5
C82 C83 H83B . 109.5
H83A C83 H83B . 109.5
C82 C83 H83C . 109.5
H83A C83 H83C . 109.5
H83B C83 H83C . 109.5
C82 C84 H84A . 109.5
C82 C84 H84B . 109.5
H84A C84 H84B . 109.5
C82 C84 H84C . 109.5
H84A C84 H84C . 109.5
H84B C84 H84C . 109.5
C82 C85 H85A . 109.5
C82 C85 H85B . 109.5
H85A C85 H85B . 109.5
C82 C85 H85C . 109.5
H85A C85 H85C . 109.5
H85B C85 H85C . 109.5
O84 C86 O83 . 125.7(4)
O84 C86 C87 . 117.3(3)
O83 C86 C87 . 117.0(4)
C89 C87 C88B . 123.3(8)
C89 C87 C90 . 110.3(3)
C88B C87 C90 . 70.9(6)
C89 C87 C86 . 114.1(5)
C88B C87 C86 . 119.7(7)
C90 C87 C86 . 106.3(5)
C89 C87 C88 . 109.9(3)
C88B C87 C88 . 38.1(6)
C90 C87 C88 . 109.0(3)
C86 C87 C88 . 107.1(5)
C89 C87 C90B . 73.1(5)
C88B C87 C90B . 109.1(3)
C90 C87 C90B . 43.1(5)
C86 C87 C90B . 103.4(7)
C88 C87 C90B . 144.2(7)
C89 C87 C89B . 35.2(5)
C88B C87 C89B . 109.0(3)
C90 C87 C89B . 140.8(7)
C86 C87 C89B . 106.8(6)
C88 C87 C89B . 80.4(6)
C90B C87 C89B . 108.3(3)
C87 C88 H88A . 109.5
C87 C88 H88B . 109.5
H88A C88 H88B . 109.5
C87 C88 H88C . 109.5
H88A C88 H88C . 109.5
H88B C88 H88C . 109.5
C87 C89 H89A . 109.5
C87 C89 H89B . 109.5
H89A C89 H89B . 109.5
C87 C89 H89C . 109.5
H89A C89 H89C . 109.5
H89B C89 H89C . 109.5
C87 C90 H90A . 109.5
C87 C90 H90B . 109.5
H90A C90 H90B . 109.5
C87 C90 H90C . 109.5
H90A C90 H90C . 109.5
H90B C90 H90C . 109.5
C87 C88B H88D . 109.5
C87 C88B H88E . 109.5
H88D C88B H88E . 109.5
C87 C88B H88F . 109.5
H88D C88B H88F . 109.5
H88E C88B H88F . 109.5
C87 C89B H89D . 109.5
C87 C89B H89E . 109.5
H89D C89B H89E . 109.5
C87 C89B H89F . 109.5
H89D C89B H89F . 109.5
H89E C89B H89F . 109.5
C87 C90B H90D . 109.5
C87 C90B H90E . 109.5
H90D C90B H90E . 109.5
C87 C90B H90F . 109.5
H90D C90B H90F . 109.5
H90E C90B H90F . 109.5
O2A C2A C1A . 94.3(9)
O2A C2A H2A1 . 112.9
C1A C2A H2A1 . 112.9
O2A C2A H2A2 . 112.9
C1A C2A H2A2 . 112.9
H2A1 C2A H2A2 . 110.3
N1 C1A C2A . 111.8(13)
N1 C1A H1A1 . 109.3
C2A C1A H1A1 . 109.3
N1 C1A H1A2 . 109.3
C2A C1A H1A2 . 109.3
H1A1 C1A H1A2 . 107.9
C1A N1 C1B . 129.0(12)
C1A N1 H1A . 105.0
C1B N1 H1A . 105.0
C1A N1 H1B . 105.0
C1B N1 H1B . 105.0
H1A N1 H1B . 105.9
N1 C1B C2B . 136.6(14)
N1 C1B H1B1 . 103.0
C2B C1B H1B1 . 103.0
N1 C1B H1B2 . 103.0
C2B C1B H1B2 . 103.0
H1B1 C1B H1B2 . 105.1
O2B C2B C1B . 106.1(11)
O2B C2B H2B1 . 110.5
C1B C2B H2B1 . 110.5
O2B C2B H2B2 . 110.5
C1B C2B H2B2 . 110.5
H2B1 C2B H2B2 . 108.7
O2C C2C C1C . 101.2(18)
O2C C2C H2C1 . 111.5
C1C C2C H2C1 . 111.5
O2C C2C H2C2 . 111.5
C1C C2C H2C2 . 111.5
H2C1 C2C H2C2 . 109.3
C2C C1C N1C . 111(3)
C2C C1C H1C1 . 109.5
N1C C1C H1C1 . 109.5
C2C C1C H1C2 . 109.5
N1C C1C H1C2 . 109.5
H1C1 C1C H1C2 . 108.1
C1D N1C C1C . 124(2)
C1D N1C H1C3 . 106.4
C1C N1C H1C3 . 106.4
C1D N1C H1C4 . 106.4
C1C N1C H1C4 . 106.4
H1C3 N1C H1C4 . 106.5
N1C C1D C2D . 147(3)
N1C C1D H1D1 . 100.1
C2D C1D H1D1 . 100.1
N1C C1D H1D2 . 100.1
C2D C1D H1D2 . 100.1
H1D1 C1D H1D2 . 104.2
O2D C2D C1D . 103.5(18)
O2D C2D H2D1 . 111.1
C1D C2D H2D1 . 111.1
O2D C2D H2D2 . 111.1
C1D C2D H2D2 . 111.1
H2D1 C2D H2D2 . 109.0
O2E C2E C1E . 111.8(18)
O2E C2E H2E1 . 109.3
C1E C2E H2E1 . 109.3
O2E C2E H2E2 . 109.3
C1E C2E H2E2 . 109.3
H2E1 C2E H2E2 . 107.9
N1E C1E C2E . 150(3)
N1E C1E H1E1 . 99.3
C2E C1E H1E1 . 99.3
N1E C1E H1E2 . 99.3
C2E C1E H1E2 . 99.3
H1E1 C1E H1E2 . 104.0
C1E N1E C1F . 131.4(19)
C1E N1E H1E3 . 104.4
C1F N1E H1E3 . 104.4
C1E N1E H1E4 . 104.4
C1F N1E H1E4 . 104.4
H1E3 N1E H1E4 . 105.6
C2F C1F N1E . 124(2)
C2F C1F H1F1 . 106.2
N1E C1F H1F1 . 106.2
C2F C1F H1F2 . 106.2
N1E C1F H1F2 . 106.2
H1F1 C1F H1F2 . 106.4
O2F C2F C1F . 102.7(16)
O2F C2F H2F1 . 111.2
C1F C2F H2F1 . 111.2
O2F C2F H2F2 . 111.2
C1F C2F H2F2 . 111.2
H2F1 C2F H2F2 . 109.1
O99 O99 C99 3_667 112.0(14)
O98 C99 C98 . 152(3)
O98 C99 O99 . 106(2)
C98 C99 O99 . 102.0(17)
C99 C98 H98A . 109.5
C99 C98 H98B . 109.5
H98A C98 H98B . 109.5
C99 C98 H98C . 109.5
H98A C98 H98C . 109.5
H98B C98 H98C . 109.5

loop_
_geom_bond_atom_site_label_1
_geom_bond_atom_site_label_2
_geom_bond_site_symmetry_2
_geom_bond_distance
Cr1 F8 . 1.946(2)
Cr1 O84 . 1.957(3)
Cr1 O11 . 1.960(3)
Cr1 F1 . 1.961(3)
Cr1 O82 . 1.965(3)
Cr1 O13 . 1.978(3)
Cr2 F1 . 1.922(2)
Cr2 F2 . 1.948(2)
Cr2 O12 . 1.952(3)
Cr2 O14 . 1.957(3)
Cr2 O21 . 1.972(3)
Cr2 O23 . 1.979(3)
Cr3 F2 . 1.921(3)
Cr3 F3 . 1.925(2)
Cr3 O31 . 1.946(3)
Cr3 O22 . 1.948(3)
Cr3 O24 . 1.950(3)
Cr3 O33 . 1.958(3)
Cr4 F4 . 1.925(2)
Cr4 F3 . 1.927(2)
Cr4 O41 . 1.950(3)
Cr4 O32 . 1.953(3)
Cr4 O34 . 1.954(4)
Cr4 O43 . 1.959(3)
Cr5 F5 . 1.916(2)
Cr5 F4 . 1.922(2)
Cr5 O51 . 1.937(3)
Cr5 O42 . 1.956(3)
Cr5 O44 . 1.958(3)
Cr5 O53 . 1.961(3)
Cr6 F6 . 1.931(2)
Cr6 F5 . 1.941(2)
Cr6 O61 . 1.947(3)
Cr6 O63 . 1.962(3)
Cr6 O54 . 1.971(3)
Cr6 O52 . 1.971(3)
Cr7 F7 . 1.930(2)
Cr7 O71 . 1.938(3)
Cr7 F6 . 1.953(2)
Cr7 O73 . 1.959(3)
Cr7 O62 . 1.960(3)
Cr7 O64 . 1.968(3)
Cr8 F8 . 1.945(3)
Cr8 F7 . 1.952(3)
Cr8 O81 . 1.962(3)
Cr8 O83 . 1.971(3)
Cr8 O72 . 1.972(3)
Cr8 O74 . 1.979(3)
O11 C11 . 1.238(6)
O12 C11 . 1.262(6)
O13 C16 . 1.264(6)
O14 C16 . 1.263(6)
O21 C21 . 1.249(6)
O22 C21 . 1.264(6)
O23 C26 . 1.257(5)
O24 C26 . 1.270(5)
O31 C31 . 1.256(5)
O32 C31 . 1.258(5)
O33 C36 . 1.269(5)
O34 C36 . 1.244(6)
O41 C41 . 1.262(5)
O42 C41 . 1.245(5)
O43 C46 . 1.257(5)
O44 C46 . 1.258(5)
O51 C51 . 1.266(5)
O52 C51 . 1.260(5)
O53 C56 . 1.263(5)
O54 C56 . 1.263(5)
O61 C61 . 1.264(5)
O62 C61 . 1.251(5)
O63 C66 . 1.262(5)
O64 C66 . 1.255(5)
O71 C71 . 1.250(6)
O72 C71 . 1.267(6)
O73 C76 . 1.252(5)
O74 C76 . 1.263(5)
O81 C81 . 1.261(6)
O82 C81 . 1.261(5)
O83 C86 . 1.264(5)
O84 C86 . 1.259(5)
C11 C12 . 1.519(6)
C12 C15 . 1.507(3)
C12 C14B . 1.516(3)
C12 C14 . 1.521(3)
C12 C13 . 1.522(3)
C12 C13B . 1.526(3)
C12 C15B . 1.529(3)
C13 H13A . 0.9800
C13 H13B . 0.9800
C13 H13C . 0.9800
C14 H14A . 0.9800
C14 H14B . 0.9800
C14 H14C . 0.9800
C15 H15A . 0.9800
C15 H15B . 0.9800
C15 H15C . 0.9800
C13B H13D . 0.9800
C13B H13E . 0.9800
C13B H13F . 0.9800
C14B H14D . 0.9800
C14B H14E . 0.9800
C14B H14F . 0.9800
C15B H15D . 0.9800
C15B H15E . 0.9800
C15B H15F . 0.9800
C16 C17 . 1.534(6)
C17 C20 . 1.511(3)
C17 C19A . 1.517(3)
C17 C18A . 1.522(3)
C17 C19 . 1.526(3)
C17 C20A . 1.530(3)
C17 C18 . 1.534(3)
C18 H18A . 0.9800
C18 H18B . 0.9800
C18 H18C . 0.9800
C19 H19A . 0.9800
C19 H19B . 0.9800
C19 H19C . 0.9800
C20 H20A . 0.9800
C20 H20B . 0.9800
C20 H20C . 0.9800
C18A H18D . 0.9800
C18A H18E . 0.9800
C18A H18F . 0.9800
C19A H19D . 0.9800
C19A H19E . 0.9800
C19A H19F . 0.9800
C20A H20D . 0.9800
C20A H20E . 0.9800
C20A H20F . 0.9800
C21 C22 . 1.512(6)
C22 C25 . 1.517(3)
C22 C24 . 1.517(3)
C22 C23 . 1.524(3)
C23 H23A . 0.9800
C23 H23B . 0.9800
C23 H23C . 0.9800
C24 H24A . 0.9800
C24 H24B . 0.9800
C24 H24C . 0.9800
C25 H25A . 0.9800
C25 H25B . 0.9800
C25 H25C . 0.9800
C26 C27 . 1.517(5)
C27 C30 . 1.516(3)
C27 C28 . 1.520(3)
C27 C29 . 1.525(3)
C28 H28A . 0.9800
C28 H28B . 0.9800
C28 H28C . 0.9800
C29 H29A . 0.9800
C29 H29B . 0.9800
C29 H29C . 0.9800
C30 H30A . 0.9800
C30 H30B . 0.9800
C30 H30C . 0.9800
C31 C32 . 1.516(6)
C32 C33 . 1.517(3)
C32 C34 . 1.517(3)
C32 C35 . 1.520(3)
C33 H33A . 0.9800
C33 H33B . 0.9800
C33 H33C . 0.9800
C34 H34A . 0.9800
C34 H34B . 0.9800
C34 H34C . 0.9800
C35 H35A . 0.9800
C35 H35B . 0.9800
C35 H35C . 0.9800
C36 C37 . 1.520(6)
C37 C39 . 1.518(3)
C37 C40 . 1.519(3)
C37 C38 . 1.523(3)
C38 H38A . 0.9800
C38 H38B . 0.9800
C38 H38C . 0.9800
C39 H39A . 0.9800
C39 H39B . 0.9800
C39 H39C . 0.9800
C40 H40A . 0.9800
C40 H40B . 0.9800
C40 H40C . 0.9800
C41 C42 . 1.529(5)
C42 C43 . 1.517(3)
C42 C45 . 1.517(3)
C42 C44 . 1.519(3)
C43 H43A . 0.9800
C43 H43B . 0.9800
C43 H43C . 0.9800
C44 H44A . 0.9800
C44 H44B . 0.9800
C44 H44C . 0.9800
C45 H45A . 0.9800
C45 H45B . 0.9800
C45 H45C . 0.9800
C46 C47 . 1.518(5)
C47 C49 . 1.515(3)
C47 C48 . 1.517(3)
C47 C50 . 1.521(3)
C48 H48A . 0.9800
C48 H48B . 0.9800
C48 H48C . 0.9800
C49 H49A . 0.9800
C49 H49B . 0.9800
C49 H49C . 0.9800
C50 H50A . 0.9800
C50 H50B . 0.9800
C50 H50C . 0.9800
C51 C52 . 1.515(5)
C52 C55 . 1.511(3)
C52 C54 . 1.516(3)
C52 C53 . 1.525(3)
C53 H53A . 0.9800
C53 H53B . 0.9800
C53 H53C . 0.9800
C54 H54A . 0.9800
C54 H54B . 0.9800
C54 H54C . 0.9800
C55 H55A . 0.9800
C55 H55B . 0.9800
C55 H55C . 0.9800
C56 C57 . 1.517(5)
C57 C58 . 1.513(3)
C57 C59B . 1.515(3)
C57 C60B . 1.519(3)
C57 C59 . 1.521(3)
C57 C60 . 1.526(3)
C57 C58B . 1.528(3)
C58 H58A . 0.9800
C58 H58B . 0.9800
C58 H58C . 0.9800
C59 H59A . 0.9800
C59 H59B . 0.9800
C59 H59C . 0.9800
C60 H60A . 0.9800
C60 H60B . 0.9800
C60 H60C . 0.9800
C58B H58D . 0.9800
C58B H58E . 0.9800
C58B H58F . 0.9800
C59B H59D . 0.9800
C59B H59E . 0.9800
C59B H59F . 0.9800
C60B H60D . 0.9800
C60B H60E . 0.9800
C60B H60F . 0.9800
C61 C62 . 1.520(5)
C62 C63 . 1.515(3)
C62 C65 . 1.518(3)
C62 C64 . 1.519(3)
C63 H63A . 0.9800
C63 H63B . 0.9800
C63 H63C . 0.9800
C64 H64A . 0.9800
C64 H64B . 0.9800
C64 H64C . 0.9800
C65 H65A . 0.9800
C65 H65B . 0.9800
C65 H65C . 0.9800
C66 C67 . 1.532(5)
C67 C69 . 1.514(3)
C67 C69B . 1.517(3)
C67 C68 . 1.521(3)
C67 C70B . 1.521(3)
C67 C68B . 1.525(3)
C67 C70 . 1.532(3)
C68 H68A . 0.9800
C68 H68B . 0.9800
C68 H68C . 0.9800
C69 H69A . 0.9800
C69 H69B . 0.9800
C69 H69C . 0.9800
C70 H70A . 0.9800
C70 H70B . 0.9800
C70 H70C . 0.9800
C68B H68D . 0.9800
C68B H68E . 0.9800
C68B H68F . 0.9800
C69B H69D . 0.9800
C69B H69E . 0.9800
C69B H69F . 0.9800
C70B H70D . 0.9800
C70B H70E . 0.9800
C70B H70F . 0.9800
C71 C72 . 1.536(6)
C72 C74 . 1.512(3)
C72 C73 . 1.518(3)
C72 C75 . 1.522(3)
C73 H73A . 0.9800
C73 H73B . 0.9800
C73 H73C . 0.9800
C74 H74A . 0.9800
C74 H74B . 0.9800
C74 H74C . 0.9800
C75 H75A . 0.9800
C75 H75B . 0.9800
C75 H75C . 0.9800
C76 C77 . 1.517(5)
C77 C78 . 1.518(3)
C77 C79 . 1.518(3)
C77 C80 . 1.518(3)
C78 H78A . 0.9800
C78 H78B . 0.9800
C78 H78C . 0.9800
C79 H79A . 0.9800
C79 H79B . 0.9800
C79 H79C . 0.9800
C80 H80A . 0.9800
C80 H80B . 0.9800
C80 H80C . 0.9800
C81 C82 . 1.515(6)
C82 C84 . 1.515(3)
C82 C83 . 1.518(3)
C82 C85 . 1.517(3)
C83 H83A . 0.9800
C83 H83B . 0.9800
C83 H83C . 0.9800
C84 H84A . 0.9800
C84 H84B . 0.9800
C84 H84C . 0.9800
C85 H85A . 0.9800
C85 H85B . 0.9800
C85 H85C . 0.9800
C86 C87 . 1.521(5)
C87 C89 . 1.510(3)
C87 C88B . 1.519(3)
C87 C90 . 1.520(3)
C87 C88 . 1.524(3)
C87 C90B . 1.527(3)
C87 C89B . 1.528(3)
C88 H88A . 0.9800
C88 H88B . 0.9800
C88 H88C . 0.9800
C89 H89A . 0.9800
C89 H89B . 0.9800
C89 H89C . 0.9800
C90 H90A . 0.9800
C90 H90B . 0.9800
C90 H90C . 0.9800
C88B H88D . 0.9800
C88B H88E . 0.9800
C88B H88F . 0.9800
C89B H89D . 0.9800
C89B H89E . 0.9800
C89B H89F . 0.9800
C90B H90D . 0.9800
C90B H90E . 0.9800
C90B H90F . 0.9800
O2A C2A . 1.334(6)
C2A C1A . 1.65(2)
C2A H2A1 . 0.9900
C2A H2A2 . 0.9900
C1A N1 . 1.372(18)
C1A H1A1 . 0.9900
C1A H1A2 . 0.9900
N1 C1B . 1.401(19)
N1 H1A . 0.9200
N1 H1B . 0.9200
C1B C2B . 1.410(19)
C1B H1B1 . 0.9900
C1B H1B2 . 0.9900
C2B O2B . 1.333(6)
C2B H2B1 . 0.9900
C2B H2B2 . 0.9900
O2C C2C . 1.334(6)
C2C C1C . 1.49(3)
C2C H2C1 . 0.9900
C2C H2C2 . 0.9900
C1C N1C . 1.47(4)
C1C H1C1 . 0.9900
C1C H1C2 . 0.9900
N1C C1D . 1.31(3)
N1C H1C3 . 0.9200
N1C H1C4 . 0.9200
C1D C2D . 1.42(3)
C1D H1D1 . 0.9900
C1D H1D2 . 0.9900
C2D O2D . 1.335(6)
C2D H2D1 . 0.9900
C2D H2D2 . 0.9900
O2E C2E . 1.334(6)
C2E C1E . 1.30(3)
C2E H2E1 . 0.9900
C2E H2E2 . 0.9900
C1E N1E . 1.32(4)
C1E H1E1 . 0.9900
C1E H1E2 . 0.9900
N1E C1F . 1.48(3)
N1E H1E3 . 0.9200
N1E H1E4 . 0.9200
C1F C2F . 1.42(3)
C1F H1F1 . 0.9900
C1F H1F2 . 0.9900
C2F O2F . 1.335(6)
C2F H2F1 . 0.9900
C2F H2F2 . 0.9900
O99 O99 3_667 1.515(19)
O99 C99 . 1.53(2)
C99 O98 . 1.05(3)
C99 C98 . 1.497(16)
C98 H98A . 0.9800
C98 H98B . 0.9800
C98 H98C . 0.9800

loop_
_geom_torsion_atom_site_label_1
_geom_torsion_atom_site_label_2
_geom_torsion_atom_site_label_3
_geom_torsion_atom_site_label_4
_geom_torsion_site_symmetry_1
_geom_torsion
F2 Cr2 F1 Cr1 . 142.52(15)
O12 Cr2 F1 Cr1 . -38.35(16)
O14 Cr2 F1 Cr1 . 54.95(17)
O21 Cr2 F1 Cr1 . 160(6)
O23 Cr2 F1 Cr1 . -125.70(15)
F8 Cr1 F1 Cr2 . -129.30(15)
O84 Cr1 F1 Cr2 . 139.79(16)
O11 Cr1 F1 Cr2 . 51.89(17)
O82 Cr1 F1 Cr2 . -11(3)
O13 Cr1 F1 Cr2 . -40.90(16)
F3 Cr3 F2 Cr2 . -144.00(15)
O31 Cr3 F2 Cr2 . -56(5)
O22 Cr3 F2 Cr2 . 35.97(17)
O24 Cr3 F2 Cr2 . -54.32(16)
O33 Cr3 F2 Cr2 . 124.96(16)
F1 Cr2 F2 Cr3 . 128.26(15)
O12 Cr2 F2 Cr3 . -13(6)
O14 Cr2 F2 Cr3 . -140.31(16)
O21 Cr2 F2 Cr3 . -51.34(16)
O23 Cr2 F2 Cr3 . 37.55(16)
F2 Cr3 F3 Cr4 . -131.21(15)
O31 Cr3 F3 Cr4 . 50.34(17)
O22 Cr3 F3 Cr4 . 50(3)
O24 Cr3 F3 Cr4 . 138.15(17)
O33 Cr3 F3 Cr4 . -41.88(18)
F4 Cr4 F3 Cr3 . 143.88(16)
O41 Cr4 F3 Cr3 . 153(9)
O32 Cr4 F3 Cr3 . -37.58(18)
O34 Cr4 F3 Cr3 . 54.41(17)
O43 Cr4 F3 Cr3 . -124.55(16)
F5 Cr5 F4 Cr4 . -142.77(14)
O51 Cr5 F4 Cr4 . -18(6)
O42 Cr5 F4 Cr4 . 37.33(15)
O44 Cr5 F4 Cr4 . -54.54(15)
O53 Cr5 F4 Cr4 . 125.16(15)
F3 Cr4 F4 Cr5 . 127.87(14)
O41 Cr4 F4 Cr5 . -51.98(17)
O32 Cr4 F4 Cr5 . 4(4)
O34 Cr4 F4 Cr5 . -142.11(16)
O43 Cr4 F4 Cr5 . 39.92(15)
F4 Cr5 F5 Cr6 . -129.51(14)
O51 Cr5 F5 Cr6 . 51.38(15)
O42 Cr5 F5 Cr6 . 47(4)
O44 Cr5 F5 Cr6 . 140.25(15)
O53 Cr5 F5 Cr6 . -40.20(15)
F6 Cr6 F5 Cr5 . 146.17(14)
O61 Cr6 F5 Cr5 . 115(2)
O63 Cr6 F5 Cr5 . -121.30(15)
O54 Cr6 F5 Cr5 . 56.11(15)
O52 Cr6 F5 Cr5 . -34.07(15)
F5 Cr6 F6 Cr7 . 127.31(14)
O61 Cr6 F6 Cr7 . -54.26(15)
O63 Cr6 F6 Cr7 . 38.25(15)
O54 Cr6 F6 Cr7 . -143.21(15)
O52 Cr6 F6 Cr7 . 3E1(3)
F7 Cr7 F6 Cr6 . -144.23(14)
O71 Cr7 F6 Cr6 . -67(4)
O73 Cr7 F6 Cr6 . 123.06(15)
O62 Cr7 F6 Cr6 . 36.63(15)
O64 Cr7 F6 Cr6 . -55.15(15)
O71 Cr7 F7 Cr8 . 53.04(17)
F6 Cr7 F7 Cr8 . -128.59(15)
O73 Cr7 F7 Cr8 . -39.58(16)
O62 Cr7 F7 Cr8 . -9(7)
O64 Cr7 F7 Cr8 . 141.44(15)
F8 Cr8 F7 Cr7 . 143.50(15)
O81 Cr8 F7 Cr7 . 94.5(18)
O83 Cr8 F7 Cr7 . -123.46(16)
O72 Cr8 F7 Cr7 . -36.70(16)
O74 Cr8 F7 Cr7 . 55.50(17)
O84 Cr1 F8 Cr8 . -53.43(17)
O11 Cr1 F8 Cr8 . -97(5)
F1 Cr1 F8 Cr8 . -142.74(16)
O82 Cr1 F8 Cr8 . 39.06(18)
O13 Cr1 F8 Cr8 . 125.64(17)
F7 Cr8 F8 Cr1 . 129.53(16)
O81 Cr8 F8 Cr1 . -53.22(17)
O83 Cr8 F8 Cr1 . 39.83(17)
O72 Cr8 F8 Cr1 . 107(15)
O74 Cr8 F8 Cr1 . -140.46(18)
F8 Cr1 O11 C11 . -84(5)
O84 Cr1 O11 C11 . -128.0(4)
F1 Cr1 O11 C11 . -38.6(4)
O82 Cr1 O11 C11 . 139.5(4)
O13 Cr1 O11 C11 . 53.0(4)
F1 Cr2 O12 C11 . -3.6(4)
F2 Cr2 O12 C11 . 138(5)
O14 Cr2 O12 C11 . -95.1(4)
O21 Cr2 O12 C11 . 176.0(4)
O23 Cr2 O12 C11 . 87.0(4)
F8 Cr1 O13 C16 . 87.8(4)
O84 Cr1 O13 C16 . 143(8)
O11 Cr1 O13 C16 . -91.0(4)
F1 Cr1 O13 C16 . -0.3(4)
O82 Cr1 O13 C16 . -179.2(4)
F1 Cr2 O14 C16 . -41.6(4)
F2 Cr2 O14 C16 . -129.2(4)
O12 Cr2 O14 C16 . 51.9(4)
O21 Cr2 O14 C16 . 139.7(4)
O23 Cr2 O14 C16 . 156(4)
F1 Cr2 O21 C21 . 27(6)
F2 Cr2 O21 C21 . 44.3(4)
O12 Cr2 O21 C21 . -134.9(4)
O14 Cr2 O21 C21 . 131.9(4)
O23 Cr2 O21 C21 . -47.5(4)
F2 Cr3 O22 C21 . 2.6(4)
F3 Cr3 O22 C21 . -18E1(10)
O31 Cr3 O22 C21 . -178.9(4)
O24 Cr3 O22 C21 . 93.3(4)
O33 Cr3 O22 C21 . -86.7(4)
F1 Cr2 O23 C26 . -90.0(4)
F2 Cr2 O23 C26 . -2.3(4)
O12 Cr2 O23 C26 . 176.6(4)
O14 Cr2 O23 C26 . 73(4)
O21 Cr2 O23 C26 . 88.7(4)
F2 Cr3 O24 C26 . 51.9(3)
F3 Cr3 O24 C26 . 141.2(3)
O31 Cr3 O24 C26 . -128.2(4)
O22 Cr3 O24 C26 . -41.2(4)
O33 Cr3 O24 C26 . -37(12)
F2 Cr3 O31 C31 . -125(4)
F3 Cr3 O31 C31 . -37.1(4)
O22 Cr3 O31 C31 . 142.9(4)
O24 Cr3 O31 C31 . -126.7(4)
O33 Cr3 O31 C31 . 54.0(4)
F4 Cr4 O32 C31 . 121(4)
F3 Cr4 O32 C31 . -3.6(5)
O41 Cr4 O32 C31 . 176.2(5)
O34 Cr4 O32 C31 . -93.7(5)
O43 Cr4 O32 C31 . 84.3(5)
F2 Cr3 O33 C36 . 90.3(5)
F3 Cr3 O33 C36 . 1.0(5)
O31 Cr3 O33 C36 . -89.7(5)
O22 Cr3 O33 C36 . -176.6(5)
O24 Cr3 O33 C36 . 18E1(10)
F4 Cr4 O34 C36 . -126.6(5)
F3 Cr4 O34 C36 . -38.6(5)
O41 Cr4 O34 C36 . 142.4(5)
O32 Cr4 O34 C36 . 54.4(5)
O43 Cr4 O34 C36 . -11(4)
F4 Cr4 O41 C41 . 40.5(4)
F3 Cr4 O41 C41 . 32(9)
O32 Cr4 O41 C41 . -138.0(4)
O34 Cr4 O41 C41 . 130.0(4)
O43 Cr4 O41 C41 . -51.0(4)
F5 Cr5 O42 C41 . -17E1(3)
F4 Cr5 O42 C41 . 4.5(4)
O51 Cr5 O42 C41 . -176.4(4)
O44 Cr5 O42 C41 . 94.8(4)
O53 Cr5 O42 C41 . -84.8(4)
F4 Cr4 O43 C46 . 5.8(4)
F3 Cr4 O43 C46 . -82.1(4)
O41 Cr4 O43 C46 . 96.9(4)
O32 Cr4 O43 C46 . -175.2(4)
O34 Cr4 O43 C46 . -110(4)
F5 Cr5 O44 C46 . 128.1(4)
F4 Cr5 O44 C46 . 38.8(4)
O51 Cr5 O44 C46 . -140.6(4)
O42 Cr5 O44 C46 . -53.5(4)
O53 Cr5 O44 C46 . 6(17)
F5 Cr5 O51 C51 . -47.1(3)
F4 Cr5 O51 C51 . -17E1(10)
O42 Cr5 O51 C51 . 132.8(3)
O44 Cr5 O51 C51 . -135.3(3)
O53 Cr5 O51 C51 . 45.0(3)
F6 Cr6 O52 C51 . 10E1(3)
F5 Cr6 O52 C51 . -6.7(4)
O61 Cr6 O52 C51 . 174.8(4)
O63 Cr6 O52 C51 . 82.3(4)
O54 Cr6 O52 C51 . -96.2(4)
F5 Cr5 O53 C56 . -1.8(3)
F4 Cr5 O53 C56 . 87.4(3)
O51 Cr5 O53 C56 . -93.2(4)
O42 Cr5 O53 C56 . 179.8(4)
O44 Cr5 O53 C56 . 121(16)
F6 Cr6 O54 C56 . -133.0(3)
F5 Cr6 O54 C56 . -46.4(3)
O61 Cr6 O54 C56 . 136.2(3)
O63 Cr6 O54 C56 . 17(3)
O52 Cr6 O54 C56 . 47.1(3)
F6 Cr6 O61 C61 . 42.9(3)
F5 Cr6 O61 C61 . 74(2)
O63 Cr6 O61 C61 . -49.6(4)
O54 Cr6 O61 C61 . 132.9(3)
O52 Cr6 O61 C61 . -136.9(3)
F7 Cr7 O62 C61 . -108(7)
O71 Cr7 O62 C61 . -170.7(4)
F6 Cr7 O62 C61 . 10.9(4)
O73 Cr7 O62 C61 . -78.1(4)
O64 Cr7 O62 C61 . 100.9(4)
F6 Cr6 O63 C66 . 3.6(4)
F5 Cr6 O63 C66 . -83.0(4)
O61 Cr6 O63 C66 . 94.5(4)
O54 Cr6 O63 C66 . -146(2)
O52 Cr6 O63 C66 . -176.4(4)
F7 Cr7 O64 C66 . 136.3(3)
O71 Cr7 O64 C66 . -132.5(3)
F6 Cr7 O64 C66 . 47.9(3)
O73 Cr7 O64 C66 . -14(4)
O62 Cr7 O64 C66 . -44.2(3)
F7 Cr7 O71 C71 . -43.1(4)
F6 Cr7 O71 C71 . -121(4)
O73 Cr7 O71 C71 . 49.6(4)
O62 Cr7 O71 C71 . 136.0(4)
O64 Cr7 O71 C71 . -132.2(4)
F8 Cr8 O72 C71 . 16(15)
F7 Cr8 O72 C71 . -7.3(4)
O81 Cr8 O72 C71 . 175.5(4)
O83 Cr8 O72 C71 . 82.5(4)
O74 Cr8 O72 C71 . -97.3(4)
F7 Cr7 O73 C76 . -2.2(4)
O71 Cr7 O73 C76 . -93.5(4)
F6 Cr7 O73 C76 . 86.2(4)
O62 Cr7 O73 C76 . 178.3(4)
O64 Cr7 O73 C76 . 148(4)
F8 Cr8 O74 C76 . -133.0(4)
F7 Cr8 O74 C76 . -46.7(4)
O81 Cr8 O74 C76 . 135.6(4)
O83 Cr8 O74 C76 . 31(9)
O72 Cr8 O74 C76 . 46.5(4)
F8 Cr8 O81 C81 . 36.2(4)
F7 Cr8 O81 C81 . 85.0(18)
O83 Cr8 O81 C81 . -56.9(4)
O72 Cr8 O81 C81 . -143.7(4)
O74 Cr8 O81 C81 . 124.1(4)
F8 Cr1 O82 C81 . 7.1(4)
O84 Cr1 O82 C81 . 98.1(4)
O11 Cr1 O82 C81 . -174.1(4)
F1 Cr1 O82 C81 . -111(3)
O13 Cr1 O82 C81 . -81.2(4)
F8 Cr8 O83 C86 . -1.6(4)
F7 Cr8 O83 C86 . -87.9(4)
O81 Cr8 O83 C86 . 89.8(4)
O72 Cr8 O83 C86 . 178.9(4)
O74 Cr8 O83 C86 . -166(8)
F8 Cr1 O84 C86 . 43.7(4)
O11 Cr1 O84 C86 . -137.5(4)
F1 Cr1 O84 C86 . 131.8(4)
O82 Cr1 O84 C86 . -49.2(4)
O13 Cr1 O84 C86 . -11(8)
Cr1 O11 C11 O12 . 7.0(7)
Cr1 O11 C11 C12 . -170.9(3)
Cr2 O12 C11 O11 . 21.3(7)
Cr2 O12 C11 C12 . -160.8(3)
O11 C11 C12 C15 . -50.2(6)
O12 C11 C12 C15 . 131.7(5)
O11 C11 C12 C14B . 126.4(7)
O12 C11 C12 C14B . -51.6(7)
O11 C11 C12 C14 . 69.5(6)
O12 C11 C12 C14 . -108.5(5)
O11 C11 C12 C13 . -174.2(5)
O12 C11 C12 C13 . 7.7(6)
O11 C11 C12 C13B . -111.9(7)
O12 C11 C12 C13B . 70.1(7)
O11 C11 C12 C15B . 3.5(7)
O12 C11 C12 C15B . -174.6(6)
Cr2 O14 C16 O13 . 11.2(7)
Cr2 O14 C16 C17 . -166.0(3)
Cr1 O13 C16 O14 . 16.1(7)
Cr1 O13 C16 C17 . -166.5(3)
O14 C16 C17 C20 . 6.8(7)
O13 C16 C17 C20 . -170.8(5)
O14 C16 C17 C19A . -160.2(9)
O13 C16 C17 C19A . 22.2(10)
O14 C16 C17 C18A . 74.9(8)
O13 C16 C17 C18A . -102.7(8)
O14 C16 C17 C19 . -115.1(5)
O13 C16 C17 C19 . 67.3(6)
O14 C16 C17 C20A . -37.1(8)
O13 C16 C17 C20A . 145.3(7)
O14 C16 C17 C18 . 129.1(5)
O13 C16 C17 C18 . -48.5(6)
Cr2 O21 C21 O22 . -18.2(7)
Cr2 O21 C21 C22 . 162.8(3)
Cr3 O22 C21 O21 . -12.7(8)
Cr3 O22 C21 C22 . 166.4(3)
O21 C21 C22 C25 . -118.0(4)
O22 C21 C22 C25 . 62.8(5)
O21 C21 C22 C24 . 2.6(6)
O22 C21 C22 C24 . -176.6(4)
O21 C21 C22 C23 . 123.3(4)
O22 C21 C22 C23 . -55.8(5)
Cr2 O23 C26 O24 . -1.5(7)
Cr2 O23 C26 C27 . -179.6(3)
Cr3 O24 C26 O23 . -30.2(6)
Cr3 O24 C26 C27 . 148.0(3)
O23 C26 C27 C30 . -115.8(4)
O24 C26 C27 C30 . 65.9(4)
O23 C26 C27 C28 . 5.3(5)
O24 C26 C27 C28 . -172.9(4)
O23 C26 C27 C29 . 125.5(4)
O24 C26 C27 C29 . -52.8(5)
Cr3 O31 C31 O32 . 6.8(8)
Cr3 O31 C31 C32 . -174.6(3)
Cr4 O32 C31 O31 . 20.2(8)
Cr4 O32 C31 C32 . -158.4(3)
O31 C31 C32 C33 . 23.0(5)
O32 C31 C32 C33 . -158.3(4)
O31 C31 C32 C34 . 145.0(4)
O32 C31 C32 C34 . -36.3(5)
O31 C31 C32 C35 . -96.2(5)
O32 C31 C32 C35 . 82.5(5)
Cr4 O34 C36 O33 . 9.5(8)
Cr4 O34 C36 C37 . -167.6(3)
Cr3 O33 C36 O34 . 15.7(9)
Cr3 O33 C36 C37 . -167.2(4)
O34 C36 C37 C39 . -165.8(5)
O33 C36 C37 C39 . 16.9(6)
O34 C36 C37 C40 . -43.0(6)
O33 C36 C37 C40 . 139.6(5)
O34 C36 C37 C38 . 74.9(6)
O33 C36 C37 C38 . -102.5(5)
Cr5 O42 C41 O41 . -19.0(7)
Cr5 O42 C41 C42 . 160.5(3)
Cr4 O41 C41 O42 . -10.8(7)
Cr4 O41 C41 C42 . 169.7(3)
O42 C41 C42 C43 . 130.1(4)
O41 C41 C42 C43 . -50.3(5)
O42 C41 C42 C45 . -111.0(4)
O41 C41 C42 C45 . 68.6(4)
O42 C41 C42 C44 . 8.9(5)
O41 C41 C42 C44 . -171.5(4)
Cr4 O43 C46 O44 . -24.4(6)
Cr4 O43 C46 C47 . 154.3(3)
Cr5 O44 C46 O43 . -5.4(6)
Cr5 O44 C46 C47 . 176.0(3)
O43 C46 C47 C49 . -72.4(4)
O44 C46 C47 C49 . 106.4(4)
O43 C46 C47 C48 . 166.9(3)
O44 C46 C47 C48 . -14.3(5)
O43 C46 C47 C50 . 46.1(4)
O44 C46 C47 C50 . -135.1(4)
Cr6 O52 C51 O51 . 16.1(6)
Cr6 O52 C51 C52 . -168.6(3)
Cr5 O51 C51 O52 . 18.7(6)
Cr5 O51 C51 C52 . -156.6(3)
O52 C51 C52 C55 . 41.0(5)
O51 C51 C52 C55 . -143.3(4)
O52 C51 C52 C54 . 164.5(3)
O51 C51 C52 C54 . -19.8(5)
O52 C51 C52 C53 . -77.5(4)
O51 C51 C52 C53 . 98.2(4)
Cr6 O54 C56 O53 . 18.0(5)
Cr6 O54 C56 C57 . -161.5(3)
Cr5 O53 C56 O54 . 13.8(6)
Cr5 O53 C56 C57 . -166.7(3)
O54 C56 C57 C58 . 130.2(4)
O53 C56 C57 C58 . -49.4(5)
O54 C56 C57 C59B . -40.4(6)
O53 C56 C57 C59B . 140.0(6)
O54 C56 C57 C60B . -168.2(6)
O53 C56 C57 C60B . 12.2(6)
O54 C56 C57 C59 . 7.5(5)
O53 C56 C57 C59 . -172.1(4)
O54 C56 C57 C60 . -111.2(4)
O53 C56 C57 C60 . 69.3(4)
O54 C56 C57 C58B . 76.2(6)
O53 C56 C57 C58B . -103.4(6)
Cr7 O62 C61 O61 . -27.8(6)
Cr7 O62 C61 C62 . 153.7(3)
Cr6 O61 C61 O62 . -7.7(6)
Cr6 O61 C61 C62 . 170.8(3)
O62 C61 C62 C63 . -138.2(4)
O61 C61 C62 C63 . 43.2(5)
O62 C61 C62 C65 . 103.5(4)
O61 C61 C62 C65 . -75.1(4)
O62 C61 C62 C64 . -15.8(5)
O61 C61 C62 C64 . 165.6(4)
Cr7 O64 C66 O63 . -19.2(6)
Cr7 O64 C66 C67 . 161.0(3)
Cr6 O63 C66 O64 . -14.7(6)
Cr6 O63 C66 C67 . 165.2(3)
O64 C66 C67 C69 . -3.3(5)
O63 C66 C67 C69 . 176.8(4)
O64 C66 C67 C69B . 163.0(12)
O63 C66 C67 C69B . -16.8(12)
O64 C66 C67 C68 . -126.7(4)
O63 C66 C67 C68 . 53.4(5)
O64 C66 C67 C70B . 26.8(8)
O63 C66 C67 C70B . -153.1(8)
O64 C66 C67 C68B . -83.0(9)
O63 C66 C67 C68B . 97.1(8)
O64 C66 C67 C70 . 116.2(4)
O63 C66 C67 C70 . -63.7(5)
Cr7 O71 C71 O72 . 9.9(7)
Cr7 O71 C71 C72 . -173.9(3)
Cr8 O72 C71 O71 . 23.0(7)
Cr8 O72 C71 C72 . -153.0(3)
O71 C71 C72 C74 . 162.8(4)
O72 C71 C72 C74 . -20.7(5)
O71 C71 C72 C73 . 40.9(5)
O72 C71 C72 C73 . -142.6(4)
O71 C71 C72 C75 . -77.6(4)
O72 C71 C72 C75 . 98.8(5)
Cr7 O73 C76 O74 . 14.4(7)
Cr7 O73 C76 C77 . -168.4(3)
Cr8 O74 C76 O73 . 17.8(7)
Cr8 O74 C76 C77 . -159.5(3)
O73 C76 C77 C78 . -66.8(4)
O74 C76 C77 C78 . 110.7(4)
O73 C76 C77 C79 . 51.6(4)
O74 C76 C77 C79 . -131.0(4)
O73 C76 C77 C80 . 172.8(3)
O74 C76 C77 C80 . -9.7(5)
Cr8 O81 C81 O82 . 0.2(7)
Cr8 O81 C81 C82 . -179.5(3)
Cr1 O82 C81 O81 . -28.9(7)
Cr1 O82 C81 C82 . 150.7(3)
O81 C81 C82 C84 . -179.1(4)
O82 C81 C82 C84 . 1.2(5)
O81 C81 C82 C83 . 60.8(5)
O82 C81 C82 C83 . -118.8(4)
O81 C81 C82 C85 . -58.2(5)
O82 C81 C82 C85 . 122.1(4)
Cr1 O84 C86 O83 . -16.2(6)
Cr1 O84 C86 C87 . 162.2(3)
Cr8 O83 C86 O84 . -11.4(7)
Cr8 O83 C86 C87 . 170.2(3)
O84 C86 C87 C89 . 8.8(6)
O83 C86 C87 C89 . -172.6(5)
O84 C86 C87 C88B . 170.1(7)
O83 C86 C87 C88B . -11.4(8)
O84 C86 C87 C90 . -113.0(5)
O83 C86 C87 C90 . 65.6(5)
O84 C86 C87 C88 . 130.6(5)
O83 C86 C87 C88 . -50.8(5)
O84 C86 C87 C90B . -68.4(7)
O83 C86 C87 C90B . 110.1(6)
O84 C86 C87 C89B . 45.7(7)
O83 C86 C87 C89B . -135.7(6)
O2A C2A C1A N1 . 115.2(15)
C2A C1A N1 C1B . 172.7(15)
C1A N1 C1B C2B . -166.7(17)
N1 C1B C2B O2B . -64(3)
O2C C2C C1C N1C . -107(2)
C2C C1C N1C C1D . -157(2)
C1C N1C C1D C2D . -113(5)
N1C C1D C2D O2D . 156(4)
O2E C2E C1E N1E . 10(6)
C2E C1E N1E C1F . -156(4)
C1E N1E C1F C2F . -146(2)
N1E C1F C2F O2F . -92(3)
O99 O99 C99 O98 3_667 0.7(14)
O99 O99 C99 C98 3_667 -179.2(14)
